data_1551973
loop_
_publ_author_name
'Ryou Kubota'
'Shohei Tashiro'
'Motoo Shiro'
'Mitsuhiko Shionoya'

_publ_section_title
;
 In situ X-ray snapshot analysis of transient molecular adsorption in a
 crystalline channel
;
_journal_name_full 'Nature Chemistry'
_journal_page_first 913
_journal_page_last 918
_journal_paper_doi 10.1038/nchem.2044
_journal_volume 6
_journal_year 2014
_chemical_absolute_configuration ad
_chemical_formula_moiety 'C42 H42 Cl6 N6 Pd3, 0.456(C8 H9 Cl O), 1.345(C2 H3 N), 0.75(H2 O)'
_chemical_formula_sum 'C48.35 H51.66 Cl6.46 N7.34 O1.21 Pd3'
_chemical_formula_weight 1303.24
_space_group_crystal_system monoclinic
_space_group_IT_number 4
_space_group_name_Hall 'P 2yb'
_space_group_name_H-M_alt 'P 1 21 1'
_atom_sites_solution_hydrogens geom
_atom_sites_solution_primary direct
_atom_sites_solution_secondary difmap
_cell_angle_alpha 90
_cell_angle_beta 90.7530(10)
_cell_angle_gamma 90
_cell_formula_units_Z 8
_cell_length_a 14.3169(3)
_cell_length_b 52.6236(10)
_cell_length_c 19.6942(4)
_cell_measurement_reflns_used 95761
_cell_measurement_temperature 93(2)
_cell_measurement_theta_max 27.48
_cell_measurement_theta_min 3.02
_cell_volume 14836.5(5)
_computing_cell_refinement 'RAPID AUTO'
_computing_data_collection 'RAPID AUTO (Rigaku, ????)'
_computing_data_reduction 'RAPID AUTO'
_computing_molecular_graphics 'CrystalStructure 4.0 (Rigaku, 2010)'
_computing_publication_material 'CrystalStructure 4.0'
_computing_structure_refinement 'SHELXL-2013 (Sheldrick, 2013)'
_computing_structure_solution 'SHELXS97 (Sheldrick, 2008)'
_diffrn_ambient_temperature 93(2)
_diffrn_detector_area_resol_mean 10.000
_diffrn_measured_fraction_theta_full 0.998
_diffrn_measured_fraction_theta_max 0.996
_diffrn_measurement_device_type 'Rigaku R-AXIS RAPID'
_diffrn_measurement_method \w
_diffrn_radiation_type MoK\a
_diffrn_radiation_wavelength 0.71075
_diffrn_reflns_av_R_equivalents 0.0826
_diffrn_reflns_av_unetI/netI 0.1212
_diffrn_reflns_Laue_measured_fraction_full 0.998
_diffrn_reflns_Laue_measured_fraction_max 0.996
_diffrn_reflns_limit_h_max 18
_diffrn_reflns_limit_h_min -18
_diffrn_reflns_limit_k_max 68
_diffrn_reflns_limit_k_min -68
_diffrn_reflns_limit_l_max 23
_diffrn_reflns_limit_l_min -25
_diffrn_reflns_number 141974
_diffrn_reflns_point_group_measured_fraction_full 0.990
_diffrn_reflns_point_group_measured_fraction_max 0.979
_diffrn_reflns_theta_full 25.242
_diffrn_reflns_theta_max 27.483
_diffrn_reflns_theta_min 3.015
_exptl_absorpt_coefficient_mu 0.983
_exptl_absorpt_correction_T_max 0.934
_exptl_absorpt_correction_T_min 0.256
_exptl_absorpt_correction_type multi-scan
_exptl_absorpt_process_details 'ABSCOR (Rigaku, 1995)'
_exptl_crystal_colour yellow
_exptl_crystal_density_diffrn 1.165
_exptl_crystal_density_method 'not measured'
_exptl_crystal_description platelet
_exptl_crystal_F_000 5198
_exptl_crystal_size_max 0.590
_exptl_crystal_size_mid 0.290
_exptl_crystal_size_min 0.070
_refine_diff_density_max 1.606
_refine_diff_density_min -1.416
_refine_diff_density_rms 0.106
_refine_ls_abs_structure_details
;
 Flack x determined using 13188 quotients [(I+)-(I-)]/[(I+)+(I-)]
 (Parsons and Flack (2004), Acta Cryst. A60, s61).
;
_refine_ls_abs_structure_Flack 0.087(19)
_refine_ls_extinction_coef .
_refine_ls_extinction_method none
_refine_ls_goodness_of_fit_ref 0.961
_refine_ls_hydrogen_treatment constr
_refine_ls_matrix_type full
_refine_ls_number_parameters 2248
_refine_ls_number_reflns 66667
_refine_ls_number_restraints 369
_refine_ls_restrained_S_all 0.965
_refine_ls_R_factor_all 0.1223
_refine_ls_R_factor_gt 0.0724
_refine_ls_shift/su_max 0.012
_refine_ls_shift/su_mean 0.000
_refine_ls_structure_factor_coef Fsqd
_refine_ls_weighting_details 'w=1/[\s^2^(Fo^2^)+(0.1009P)^2^] where P=(Fo^2^+2Fc^2^)/3'
_refine_ls_weighting_scheme calc
_refine_ls_wR_factor_gt 0.1795
_refine_ls_wR_factor_ref 0.2112
_reflns_Friedel_coverage 0.945
_reflns_Friedel_fraction_full 0.982
_reflns_Friedel_fraction_max 0.962
_reflns_number_gt 37293
_reflns_number_total 66667
_reflns_threshold_expression 'I > 2\s(I)'
_cod_data_source_file 1_x.cif
_cod_data_source_block X-ray-snapshot-1st-after-squeeze
_cod_depositor_comments
;

2022-12-09
Z value and formula fixed to values more according to usual
chemical conventions.                 miguel
;
_cod_original_formula_sum 'C193.42 H206.64 Cl25.83 N29.38 O4.83 Pd12'
_cod_original_formula_weight 5212.98
_cod_original_formula_moiety '4(C42 H42 Cl6 N6 Pd3), 1.833(C8 H9 Cl O), 5.38(C2 H3 N), 3(H2 O)'
_cod_original_formula_units_Z 2
_cod_original_cell_volume 14836.4(5)
_cod_original_sg_symbol_H-M 'P 21'
_cod_database_code 1551973
_shelx_space_group_comment
;
The symmetry employed for this shelxl refinement is uniquely defined
by the following loop, which should always be used as a source of
symmetry information in preference to the above space-group names.
They are only intended as comments.
;
_shelx_estimated_absorpt_t_min 0.595
_shelx_estimated_absorpt_t_max 0.934

loop_
_space_group_symop_operation_xyz
'x, y, z'
'-x, y+1/2, -z'

loop_
_atom_site_label
_atom_site_type_symbol
_atom_site_fract_x
_atom_site_fract_y
_atom_site_fract_z
_atom_site_U_iso_or_equiv
_atom_site_adp_type
_atom_site_occupancy
_atom_site_site_symmetry_order
_atom_site_calc_flag
_atom_site_refinement_flags_posn
_atom_site_refinement_flags_adp
_atom_site_refinement_flags_occupancy
_atom_site_disorder_assembly
_atom_site_disorder_group
Pd1 Pd 0.75957(6) 0.59779(2) 0.08907(4) 0.0470(2) Uani 1 1 d . . . . .
Pd2 Pd 0.57698(7) 0.59998(2) 0.53973(4) 0.0540(3) Uani 1 1 d . . . . .
Pd3 Pd 0.15169(7) 0.56515(2) 0.22027(5) 0.0558(3) Uani 1 1 d . . . . .
Pd4 Pd 0.46480(7) 0.51080(2) 0.07164(5) 0.0586(3) Uani 1 1 d . . . . .
Pd5 Pd 0.98160(11) 0.42276(3) 0.30075(6) 0.0753(4) Uani 1 1 d . . . . .
Pd6 Pd 0.52169(17) 0.34145(4) 0.14941(11) 0.1242(8) Uani 1 1 d D . . . .
Pd7 Pd -0.26225(6) 0.57610(2) 0.92638(4) 0.0472(2) Uani 1 1 d . . . . .
Pd8 Pd -0.07697(7) 0.57332(2) 0.47544(4) 0.0531(3) Uani 1 1 d . . . . .
Pd9 Pd 0.34625(7) 0.61006(2) 0.79654(5) 0.0587(3) Uani 1 1 d . . . . .
Pd10 Pd 0.03145(7) 0.66382(2) 0.94425(5) 0.0593(3) Uani 1 1 d . . . . .
Pd11 Pd -0.48683(11) 0.74934(3) 0.71137(7) 0.0814(4) Uani 1 1 d . . . . .
Pd12 Pd -0.02909(17) 0.83344(4) 0.85123(12) 0.1319(8) Uani 1 1 d D . . . .
Cl1 Cl 0.7349(2) 0.55447(7) 0.08574(13) 0.0521(8) Uani 1 1 d . . . . .
Cl1G Cl 0.4143(9) 0.5296(2) 0.5205(6) 0.209(6) Uiso 0.833(14) 1 d . . P . .
Cl2 Cl 0.9195(2) 0.59395(7) 0.08701(14) 0.0553(8) Uani 1 1 d . . . . .
Cl2G Cl 0.6958(13) 0.4341(3) 0.0073(8) 0.326(8) Uiso 1 1 d D . . . .
Cl3 Cl 0.6406(2) 0.56120(8) 0.51246(17) 0.0647(9) Uani 1 1 d . . . . .
Cl4 Cl 0.5026(3) 0.58407(8) 0.63415(16) 0.0662(10) Uani 1 1 d . . . . .
Cl5 Cl 0.1841(3) 0.53394(9) 0.29869(19) 0.0745(11) Uani 1 1 d . . . . .
Cl6 Cl 0.1185(3) 0.53631(8) 0.13604(18) 0.0690(10) Uani 1 1 d . . . . .
Cl7 Cl 0.3270(3) 0.51220(9) 0.01077(18) 0.0702(10) Uani 1 1 d . . . . .
Cl8 Cl 0.5536(2) 0.50418(8) -0.02323(16) 0.0668(10) Uani 1 1 d . . . . .
Cl9 Cl 1.0085(4) 0.43505(10) 0.4108(2) 0.0981(16) Uani 1 1 d . . . . .
Cl10 Cl 0.9443(5) 0.38230(10) 0.3334(2) 0.1024(17) Uani 1 1 d . . . . .
Cl11 Cl 0.5956(5) 0.30247(12) 0.1423(4) 0.134(3) Uani 1 1 d . . . . .
Cl12 Cl 0.5240(6) 0.34721(18) 0.0326(4) 0.154(3) Uani 1 1 d . . . . .
Cl13 Cl -0.2374(2) 0.61958(7) 0.92976(14) 0.0530(8) Uani 1 1 d . . . . .
Cl14 Cl -0.4227(2) 0.57987(7) 0.92889(14) 0.0559(8) Uani 1 1 d . . . . .
Cl15 Cl -0.1416(3) 0.61180(8) 0.50295(16) 0.0624(9) Uani 1 1 d . . . . .
Cl16 Cl -0.0028(2) 0.58943(8) 0.38144(15) 0.0613(9) Uani 1 1 d . . . . .
Cl17 Cl 0.3149(3) 0.64173(9) 0.71859(17) 0.0711(11) Uani 1 1 d . . . . .
Cl18 Cl 0.3779(3) 0.63845(9) 0.88158(18) 0.0721(11) Uani 1 1 d . . . . .
Cl19 Cl 0.1693(3) 0.66264(9) 1.00542(18) 0.0731(11) Uani 1 1 d . . . . .
Cl20 Cl -0.0583(2) 0.67020(8) 1.03813(16) 0.0640(9) Uani 1 1 d . . . . .
Cl21 Cl -0.5209(4) 0.73563(10) 0.6030(2) 0.1001(15) Uani 1 1 d . . . . .
Cl22 Cl -0.4476(5) 0.78909(10) 0.6720(3) 0.1043(18) Uani 1 1 d . . . . .
Cl23 Cl -0.1015(6) 0.87292(13) 0.8476(5) 0.178(4) Uani 1 1 d . . . . .
Cl24 Cl -0.0336(8) 0.8292(2) 0.9695(4) 0.194(5) Uani 1 1 d . . . . .
O1G O 0.1850(19) 0.4773(5) 0.3305(13) 0.193(11) Uiso 0.833(14) 1 d D . P . .
O1W O 0.2968(15) 0.3780(4) 0.0731(10) 0.165(7) Uiso 1 1 d . . . . .
O2W O 0.208(2) 0.7987(5) 0.9622(14) 0.236(11) Uiso 1 1 d . . . . .
O3W O 0.2660(17) 0.7131(4) 0.6805(11) 0.185(8) Uiso 1 1 d . . . . .
N1 N 0.6207(7) 0.6048(2) 0.0792(5) 0.052(3) Uani 1 1 d . . . . .
H1N H 0.5966 0.5944 0.0404 0.062 Uiso 1 1 calc R U . . .
N1S N 0.8451(9) 0.5323(2) 0.3407(5) 0.065(3) Uani 1 1 d . . . . .
N2 N 0.7706(7) 0.6367(2) 0.0957(4) 0.049(3) Uani 1 1 d . . . . .
H2N H 0.8178 0.6418 0.0614 0.058 Uiso 1 1 calc R U . . .
N2S N 0.6537(10) 0.6406(3) 0.6770(6) 0.078(4) Uani 1 1 d . . . . .
N3 N 0.6419(8) 0.6164(3) 0.4591(5) 0.058(3) Uani 1 1 d . . . . .
H3N H 0.7090 0.6111 0.4598 0.070 Uiso 1 1 calc R U . . .
N3S N 0.534(2) 0.4740(7) 0.373(2) 0.149(14) Uiso 0.5 1 d D . P . .
N4 N 0.5255(8) 0.6358(2) 0.5583(5) 0.057(3) Uani 1 1 d . . . . .
H4N H 0.5424 0.6400 0.6065 0.068 Uiso 1 1 calc R U . . .
N4S N -0.109(2) 0.7224(4) 0.6294(13) 0.166(11) Uiso 0.88(2) 1 d D . P . .
N5 N 0.1852(7) 0.5929(2) 0.2880(4) 0.054(3) Uani 1 1 d . . . . .
H5N H 0.1566 0.5883 0.3324 0.065 Uiso 1 1 calc R U . . .
N5S N 0.420(2) 0.6766(6) 0.2403(13) 0.220(14) Uiso 1 1 d D . . . .
N6 N 0.1166(7) 0.5948(2) 0.1596(4) 0.055(3) Uani 1 1 d . . . . .
H6N H 0.0500 0.5915 0.1463 0.066 Uiso 1 1 calc R U . . .
N6S N 0.073(2) 0.4909(6) 0.7788(14) 0.213(13) Uiso 1 1 d D . . . .
N7 N 0.3956(7) 0.5155(3) 0.1622(5) 0.060(3) Uani 1 1 d . . . . .
H7N H 0.3521 0.5302 0.1563 0.072 Uiso 1 1 calc R U . . .
N8 N 0.5826(7) 0.5112(2) 0.1304(5) 0.052(3) Uani 1 1 d . . . . .
H8N H 0.6287 0.5229 0.1093 0.062 Uiso 1 1 calc R U . . .
N9 N 1.0317(9) 0.4556(3) 0.2686(6) 0.069(4) Uani 1 1 d . . . . .
H9N H 1.0935 0.4575 0.2923 0.083 Uiso 1 1 calc R U . . .
N10 N 0.9641(13) 0.4167(3) 0.1993(7) 0.097(5) Uani 1 1 d . U . . .
H10N H 0.9890 0.3993 0.1899 0.116 Uiso 1 1 calc R U . . .
N11 N 0.5082(15) 0.3390(4) 0.2468(9) 0.137(7) Uani 1 1 d D U . . .
H11N H 0.4834 0.3216 0.2562 0.164 Uiso 1 1 calc R U . . .
N12 N 0.4515(15) 0.3740(4) 0.1629(10) 0.122(6) Uani 1 1 d . U . . .
H12N H 0.4025 0.3754 0.1264 0.147 Uiso 1 1 calc R U . . .
N13 N -0.1227(6) 0.5695(2) 0.9358(5) 0.050(2) Uani 1 1 d . U . . .
H13N H -0.0982 0.5802 0.9739 0.060 Uiso 1 1 calc R U . . .
N14 N -0.2728(7) 0.5375(2) 0.9196(4) 0.056(3) Uani 1 1 d . . . . .
H14N H -0.3197 0.5324 0.9542 0.067 Uiso 1 1 calc R U . . .
N15 N -0.1428(8) 0.5566(2) 0.5564(5) 0.056(3) Uani 1 1 d . . . . .
H15N H -0.2101 0.5617 0.5549 0.067 Uiso 1 1 calc R U . . .
N16 N -0.0240(8) 0.5374(2) 0.4585(5) 0.057(3) Uani 1 1 d . . . . .
H16N H -0.0395 0.5329 0.4104 0.069 Uiso 1 1 calc R U . . .
N17 N 0.3141(8) 0.5820(2) 0.7271(5) 0.059(3) Uani 1 1 d . . . . .
H17N H 0.3427 0.5867 0.6828 0.071 Uiso 1 1 calc R U . . .
N18 N 0.3826(7) 0.5800(2) 0.8562(5) 0.053(3) Uani 1 1 d . . . . .
H18N H 0.4488 0.5831 0.8707 0.064 Uiso 1 1 calc R U . . .
N19 N 0.1008(8) 0.6593(3) 0.8562(6) 0.066(3) Uani 1 1 d . . . . .
H19N H 0.1439 0.6445 0.8635 0.080 Uiso 1 1 calc R U . . .
N20 N -0.0864(8) 0.6640(2) 0.8836(5) 0.058(3) Uani 1 1 d . . . . .
H20N H -0.1335 0.6526 0.9051 0.069 Uiso 1 1 calc R U . . .
N21 N -0.5378(9) 0.7165(2) 0.7497(7) 0.069(3) Uani 1 1 d . . . . .
H21N H -0.6000 0.7140 0.7270 0.082 Uiso 1 1 calc R U . . .
N22 N -0.4559(10) 0.7584(3) 0.8102(7) 0.078(4) Uani 1 1 d . U . . .
H22N H -0.4785 0.7762 0.8177 0.094 Uiso 1 1 calc R U . . .
N23 N -0.0232(12) 0.8335(4) 0.7545(9) 0.131(7) Uani 1 1 d D U . . .
H23N H 0.0049 0.8504 0.7429 0.157 Uiso 1 1 calc R U . . .
N24 N 0.0336(15) 0.7998(4) 0.8489(12) 0.134(7) Uani 1 1 d . U . . .
H24N H 0.0823 0.7993 0.8857 0.161 Uiso 1 1 calc R U . . .
C1 C 0.6091(9) 0.6308(3) 0.0610(6) 0.049(3) Uani 1 1 d . . . . .
C1G C 0.340(2) 0.5053(6) 0.5177(18) 0.203(17) Uiso 0.833(14) 1 d D . P . .
C1S C 0.8717(10) 0.5414(3) 0.2925(6) 0.058(4) Uani 1 1 d . . . . .
C1T C 0.9060(11) 0.5555(4) 0.2325(7) 0.073(5) Uani 1 1 d . . . . .
H1A H 0.9367 0.5712 0.2475 0.088 Uiso 1 1 calc R U . . .
H1B H 0.8531 0.5597 0.2023 0.088 Uiso 1 1 calc R U . . .
H1C H 0.9507 0.5449 0.2080 0.088 Uiso 1 1 calc R U . . .
C2 C 0.5253(9) 0.6400(4) 0.0305(6) 0.067(5) Uani 1 1 d . . . . .
H2 H 0.4750 0.6288 0.0197 0.081 Uiso 1 1 calc R U . . .
C2G C 0.331(2) 0.5018(6) 0.4492(17) 0.214(18) Uiso 0.833(14) 1 d D . P . .
H2G H 0.3625 0.5115 0.4157 0.257 Uiso 0.833(14) 1 calc R U P . .
C2S C 0.6284(9) 0.6316(3) 0.7245(6) 0.059(4) Uani 1 1 d . . . . .
C2T C 0.5953(10) 0.6201(3) 0.7842(7) 0.065(4) Uani 1 1 d . . . . .
H2A H 0.5548 0.6057 0.7722 0.078 Uiso 1 1 calc R U . . .
H2B H 0.5597 0.6326 0.8104 0.078 Uiso 1 1 calc R U . . .
H2C H 0.6483 0.6140 0.8116 0.078 Uiso 1 1 calc R U . . .
C3 C 0.5194(10) 0.6661(4) 0.0170(6) 0.066(4) Uani 1 1 d . . . . .
H3 H 0.4644 0.6725 -0.0044 0.079 Uiso 1 1 calc R U . . .
C3G C 0.266(2) 0.4810(6) 0.4351(15) 0.29(3) Uiso 0.833(14) 1 d D . P . .
C3S C 0.6000(19) 0.4834(6) 0.3971(15) 0.080(8) Uiso 0.5 1 d D . P . .
C3T C 0.6758(17) 0.4979(5) 0.4285(12) 0.054(6) Uiso 0.5 1 d D . P . .
H3A H 0.7165 0.5047 0.3931 0.065 Uiso 0.5 1 calc R U P . .
H3B H 0.7121 0.4868 0.4589 0.065 Uiso 0.5 1 calc R U P . .
H3C H 0.6498 0.5120 0.4546 0.065 Uiso 0.5 1 calc R U P . .
C4 C 0.5878(13) 0.6824(3) 0.0328(7) 0.073(5) Uani 1 1 d . . . . .
H4 H 0.5788 0.7002 0.0264 0.087 Uiso 1 1 calc R U . . .
C4G C 0.212(3) 0.4682(8) 0.487(2) 0.29(3) Uiso 0.833(14) 1 d D . P . .
H4G H 0.1640 0.4567 0.4728 0.342 Uiso 0.833(14) 1 calc R U P . .
C4S C -0.127(2) 0.7019(4) 0.6117(14) 0.136(10) Uiso 0.88(2) 1 d D . P . .
C4T C -0.1577(16) 0.6771(4) 0.5872(10) 0.092(7) Uiso 0.88(2) 1 d D . P . .
H4A H -0.1754 0.6784 0.5390 0.110 Uiso 0.88(2) 1 calc R U P . .
H4B H -0.2117 0.6715 0.6133 0.110 Uiso 0.88(2) 1 calc R U P . .
H4C H -0.1069 0.6648 0.5926 0.110 Uiso 0.88(2) 1 calc R U P . .
C5 C 0.6735(10) 0.6732(3) 0.0591(6) 0.061(4) Uani 1 1 d . . . . .
H5 H 0.7245 0.6843 0.0675 0.073 Uiso 1 1 calc R U . . .
C5G C 0.229(3) 0.4723(7) 0.5572(18) 0.184(15) Uiso 0.833(14) 1 d D . P . .
H5G H 0.1955 0.4642 0.5927 0.220 Uiso 0.833(14) 1 calc R U P . .
C5S C 0.369(2) 0.6844(9) 0.1987(14) 0.230(18) Uiso 1 1 d D . . . .
C5T C 0.3207(18) 0.6919(5) 0.1359(11) 0.129(8) Uiso 1 1 d D . . . .
H5A H 0.3231 0.6779 0.1031 0.154 Uiso 1 1 calc R U . . .
H5B H 0.3510 0.7069 0.1167 0.154 Uiso 1 1 calc R U . . .
H5C H 0.2554 0.6959 0.1458 0.154 Uiso 1 1 calc R U . . .
C6 C 0.6816(9) 0.6473(3) 0.0725(6) 0.051(3) Uani 1 1 d . . . . .
C6G C 0.300(3) 0.4895(7) 0.5667(16) 0.182(15) Uiso 0.833(14) 1 d D . P . .
H6G H 0.3251 0.4908 0.6115 0.218 Uiso 0.833(14) 1 calc R U P . .
C6S C 0.121(2) 0.4839(7) 0.8234(14) 0.185(13) Uiso 1 1 d D . . . .
C6T C 0.173(2) 0.4787(5) 0.8860(12) 0.145(9) Uiso 1 1 d D . . . .
H6A H 0.1378 0.4667 0.9139 0.173 Uiso 1 1 calc R U . . .
H6B H 0.1823 0.4945 0.9113 0.173 Uiso 1 1 calc R U . . .
H6C H 0.2337 0.4713 0.8749 0.173 Uiso 1 1 calc R U . . .
C7 C 0.8047(10) 0.6469(3) 0.1624(6) 0.059(4) Uani 1 1 d . . . . .
H7 H 0.7993 0.6656 0.1621 0.071 Uiso 1 1 calc R U . . .
H8 H 0.8715 0.6425 0.1686 0.071 Uiso 1 1 calc R U . . .
C7G C 0.262(2) 0.4721(6) 0.3627(16) 0.182(15) Uiso 0.833(14) 1 d D . P . .
H7G H 0.3124 0.4813 0.3383 0.219 Uiso 0.833(14) 1 calc R U P . .
C8 C 0.7502(9) 0.6364(3) 0.2211(5) 0.052(3) Uani 1 1 d . . . . .
C8G C 0.277(2) 0.4457(5) 0.3511(14) 0.132(10) Uiso 0.833(14) 1 d D . P . .
H8G H 0.2312 0.4358 0.3763 0.158 Uiso 0.833(14) 1 calc R U P . .
H8H H 0.3403 0.4411 0.3665 0.158 Uiso 0.833(14) 1 calc R U P . .
H8I H 0.2704 0.4421 0.3025 0.158 Uiso 0.833(14) 1 calc R U P . .
C9 C 0.7837(9) 0.6167(3) 0.2584(6) 0.053(3) Uani 1 1 d . . . . .
H9 H 0.8418 0.6094 0.2463 0.064 Uiso 1 1 calc R U . . .
C9G C 0.763(2) 0.4068(6) -0.0086(11) 0.30(2) Uiso 1 1 d D U . . .
C10 C 0.6658(10) 0.6469(3) 0.2403(6) 0.060(4) Uani 1 1 d . . . . .
H10 H 0.6423 0.6613 0.2162 0.072 Uiso 1 1 calc R U . . .
C10G C 0.841(3) 0.4167(8) -0.0439(12) 0.38(3) Uiso 1 1 d D U . . .
H10G H 0.8382 0.4346 -0.0507 0.450 Uiso 1 1 calc R U . . .
C11 C 0.7369(11) 0.6068(3) 0.3134(6) 0.060(4) Uani 1 1 d . . . . .
H11 H 0.7631 0.5933 0.3391 0.072 Uiso 1 1 calc R U . . .
C11G C 0.927(2) 0.4044(8) -0.0728(15) 0.28(2) Uiso 1 1 d D U . . .
C12 C 0.6150(10) 0.6371(3) 0.2934(6) 0.059(4) Uani 1 1 d . . . . .
H12 H 0.5560 0.6442 0.3037 0.071 Uiso 1 1 calc R U . . .
C12G C 0.917(3) 0.3783(8) -0.0570(16) 0.27(2) Uiso 1 1 d D . . . .
H12G H 0.9640 0.3668 -0.0710 0.323 Uiso 1 1 calc R U . . .
C13 C 0.6479(10) 0.6175(3) 0.3310(6) 0.061(4) Uani 1 1 d . . . . .
C13G C 0.840(3) 0.3686(7) -0.0215(17) 0.30(2) Uiso 1 1 d D . . . .
H13G H 0.8442 0.3510 -0.0111 0.357 Uiso 1 1 calc R U . . .
C14 C 0.5975(10) 0.6082(3) 0.3914(5) 0.058(4) Uani 1 1 d . . . . .
H14 H 0.5954 0.5894 0.3899 0.069 Uiso 1 1 calc R U . . .
H15 H 0.5324 0.6144 0.3893 0.069 Uiso 1 1 calc R U . . .
C14G C 0.758(3) 0.3807(7) 0.0017(15) 0.28(2) Uiso 1 1 d D . . . .
H14G H 0.7063 0.3722 0.0214 0.335 Uiso 1 1 calc R U . . .
C15 C 0.6377(10) 0.6443(3) 0.4681(6) 0.056(3) Uani 1 1 d . . . . .
C15G C 0.9993(17) 0.4224(4) -0.1108(11) 0.127(7) Uiso 1 1 d D . . . .
C16 C 0.6926(10) 0.6604(3) 0.4304(6) 0.060(4) Uani 1 1 d . . . . .
H16 H 0.7365 0.6536 0.3996 0.072 Uiso 1 1 calc R U . . .
C17 C 0.6844(17) 0.6853(4) 0.4368(8) 0.099(7) Uani 1 1 d . . . . .
H17 H 0.7192 0.6963 0.4084 0.119 Uiso 1 1 calc R U . . .
C18 C 0.6253(14) 0.6954(4) 0.4849(10) 0.089(5) Uani 1 1 d . . . . .
H18 H 0.6240 0.7133 0.4914 0.107 Uiso 1 1 calc R U . . .
C19 C 0.5663(11) 0.6797(4) 0.5249(7) 0.070(4) Uani 1 1 d . . . . .
H19 H 0.5220 0.6863 0.5558 0.084 Uiso 1 1 calc R U . . .
C20 C 0.5800(10) 0.6535(4) 0.5143(6) 0.074(5) Uani 1 1 d . . . . .
C21 C 0.4239(10) 0.6384(3) 0.5518(6) 0.062(4) Uani 1 1 d . . . . .
H21 H 0.4075 0.6567 0.5539 0.075 Uiso 1 1 calc R U . . .
H22 H 0.3943 0.6299 0.5908 0.075 Uiso 1 1 calc R U . . .
C22 C 0.3834(9) 0.6269(3) 0.4844(6) 0.058(4) Uani 1 1 d . . . . .
C23 C 0.3581(9) 0.6017(4) 0.4822(6) 0.066(4) Uani 1 1 d . . . . .
H23 H 0.3615 0.5915 0.5221 0.080 Uiso 1 1 calc R U . . .
C24 C 0.3810(11) 0.6417(3) 0.4247(8) 0.066(4) Uani 1 1 d . . . . .
H24 H 0.4010 0.6589 0.4261 0.079 Uiso 1 1 calc R U . . .
C25 C 0.3281(10) 0.5915(3) 0.4220(7) 0.062(4) Uani 1 1 d . . . . .
H25 H 0.3095 0.5742 0.4206 0.074 Uiso 1 1 calc R U . . .
C26 C 0.3507(10) 0.6316(4) 0.3662(6) 0.072(5) Uani 1 1 d . . . . .
H26 H 0.3470 0.6419 0.3266 0.086 Uiso 1 1 calc R U . . .
C27 C 0.3241(9) 0.6058(3) 0.3623(5) 0.053(3) Uani 1 1 d . . . . .
C28 C 0.2890(9) 0.5944(3) 0.2989(6) 0.063(4) Uani 1 1 d . . . . .
H28 H 0.3142 0.5769 0.2962 0.076 Uiso 1 1 calc R U . . .
H29 H 0.3154 0.6041 0.2606 0.076 Uiso 1 1 calc R U . . .
C29 C 0.1395(7) 0.6182(2) 0.2633(4) 0.036(3) Uani 1 1 d . . . . .
C30 C 0.1390(12) 0.6375(3) 0.3086(8) 0.075(5) Uani 1 1 d . . . . .
H30 H 0.1604 0.6356 0.3542 0.090 Uiso 1 1 calc R U . . .
C31 C 0.1048(14) 0.6605(4) 0.2830(9) 0.089(5) Uani 1 1 d . . . . .
H31 H 0.1064 0.6756 0.3093 0.106 Uiso 1 1 calc R U . . .
C32 C 0.0678(11) 0.6601(3) 0.2163(8) 0.064(4) Uani 1 1 d . . . . .
H32 H 0.0369 0.6749 0.2000 0.076 Uiso 1 1 calc R U . . .
C33 C 0.0737(11) 0.6403(4) 0.1751(8) 0.074(5) Uani 1 1 d . . . . .
H33 H 0.0512 0.6411 0.1295 0.089 Uiso 1 1 calc R U . . .
C34 C 0.1133(10) 0.6188(3) 0.2009(7) 0.063(4) Uani 1 1 d . . . . .
C35 C 0.1655(9) 0.5983(3) 0.0935(6) 0.061(4) Uani 1 1 d . . . . .
H35 H 0.1469 0.6147 0.0727 0.074 Uiso 1 1 calc R U . . .
H36 H 0.1477 0.5845 0.0617 0.074 Uiso 1 1 calc R U . . .
C36 C 0.2713(9) 0.5979(3) 0.1065(5) 0.056(4) Uani 1 1 d . . . . .
C37 C 0.3246(9) 0.5768(3) 0.0917(5) 0.056(3) Uani 1 1 d . . . . .
H37 H 0.2948 0.5621 0.0736 0.067 Uiso 1 1 calc R U . . .
C38 C 0.3150(9) 0.6203(3) 0.1333(6) 0.058(4) Uani 1 1 d . . . . .
H38 H 0.2798 0.6354 0.1400 0.069 Uiso 1 1 calc R U . . .
C39 C 0.4179(9) 0.5765(3) 0.1024(6) 0.057(4) Uani 1 1 d . . . . .
H39 H 0.4529 0.5621 0.0883 0.068 Uiso 1 1 calc R U . . .
C40 C 0.4119(9) 0.6196(3) 0.1497(6) 0.058(4) Uani 1 1 d . . . . .
H40 H 0.4418 0.6337 0.1707 0.069 Uiso 1 1 calc R U . . .
C41 C 0.4642(9) 0.5968(3) 0.1336(6) 0.059(4) Uani 1 1 d . . . . .
C42 C 0.5706(8) 0.5959(3) 0.1434(6) 0.058(4) Uani 1 1 d . . . . .
H42 H 0.5900 0.5783 0.1543 0.069 Uiso 1 1 calc R U . . .
H43 H 0.5889 0.6069 0.1821 0.069 Uiso 1 1 calc R U . . .
C43 C 0.4642(10) 0.5226(3) 0.2122(7) 0.061(4) Uani 1 1 d . . . . .
C44 C 0.4395(11) 0.5321(3) 0.2774(7) 0.068(4) Uani 1 1 d . . . . .
H44 H 0.3761 0.5319 0.2912 0.082 Uiso 1 1 calc R U . . .
C45 C 0.5077(12) 0.5416(3) 0.3204(8) 0.070(4) Uani 1 1 d . . . . .
H45 H 0.4895 0.5485 0.3628 0.084 Uiso 1 1 calc R U . . .
C46 C 0.5989(10) 0.5415(3) 0.3051(7) 0.061(4) Uani 1 1 d . . . . .
H46 H 0.6441 0.5488 0.3351 0.073 Uiso 1 1 calc R U . . .
C47 C 0.6261(10) 0.5301(3) 0.2416(6) 0.060(4) Uani 1 1 d . . . . .
H47 H 0.6903 0.5288 0.2305 0.072 Uiso 1 1 calc R U . . .
C48 C 0.5587(10) 0.5210(3) 0.1969(7) 0.058(4) Uani 1 1 d . . . . .
C49 C 0.6242(11) 0.4849(3) 0.1323(8) 0.067(4) Uani 1 1 d . . . . .
H49 H 0.6362 0.4795 0.0851 0.080 Uiso 1 1 calc R U . . .
H50 H 0.5776 0.4731 0.1514 0.080 Uiso 1 1 calc R U . . .
C50 C 0.7150(11) 0.4825(3) 0.1736(7) 0.060(4) Uani 1 1 d . . . . .
C51 C 0.7936(11) 0.4903(3) 0.1406(7) 0.066(4) Uani 1 1 d . . . . .
H51 H 0.7907 0.4955 0.0944 0.079 Uiso 1 1 calc R U . . .
C52 C 0.7192(10) 0.4739(3) 0.2389(6) 0.056(3) Uani 1 1 d . . . . .
H52 H 0.6638 0.4688 0.2611 0.068 Uiso 1 1 calc R U . . .
C53 C 0.8791(11) 0.4905(3) 0.1772(7) 0.064(4) Uani 1 1 d . . . . .
H53 H 0.9328 0.4974 0.1563 0.077 Uiso 1 1 calc R U . . .
C54 C 0.8058(12) 0.4726(3) 0.2733(7) 0.068(4) Uani 1 1 d . . . . .
H54 H 0.8080 0.4660 0.3182 0.082 Uiso 1 1 calc R U . . .
C55 C 0.8873(10) 0.4806(3) 0.2439(6) 0.054(3) Uani 1 1 d . . . . .
C56 C 0.9792(13) 0.4804(3) 0.2823(8) 0.076(5) Uani 1 1 d . . . . .
H56 H 0.9677 0.4820 0.3316 0.091 Uiso 1 1 calc R U . . .
H57 H 1.0177 0.4950 0.2680 0.091 Uiso 1 1 calc R U . . .
C57 C 1.0544(9) 0.4531(3) 0.1938(8) 0.074(4) Uani 1 1 d D U . . .
C58 C 1.1106(10) 0.4698(4) 0.1598(8) 0.104(7) Uani 1 1 d D . . . .
H58 H 1.1360 0.4840 0.1834 0.125 Uiso 1 1 calc R U . . .
C59 C 1.1303(11) 0.4666(4) 0.0946(9) 0.083(5) Uani 1 1 d D . . . .
H59 H 1.1704 0.4781 0.0717 0.100 Uiso 1 1 calc R U . . .
C60 C 1.0911(13) 0.4461(4) 0.0610(10) 0.122(10) Uani 1 1 d D . . . .
H60 H 1.1037 0.4433 0.0143 0.147 Uiso 1 1 calc R U . . .
C61 C 1.0330(12) 0.4298(3) 0.0959(8) 0.080(5) Uani 1 1 d D U . . .
H61 H 1.0041 0.4161 0.0719 0.096 Uiso 1 1 calc R U . . .
C62 C 1.0157(8) 0.4326(2) 0.1648(6) 0.041(3) Uani 1 1 d D U . . .
C63 C 0.8617(12) 0.4166(4) 0.1761(9) 0.086(5) Uani 1 1 d . . . . .
H63 H 0.8608 0.4137 0.1264 0.103 Uiso 1 1 calc R U . . .
H64 H 0.8368 0.4339 0.1837 0.103 Uiso 1 1 calc R U . . .
C64 C 0.7921(15) 0.3977(4) 0.2073(8) 0.102(7) Uani 1 1 d D . . . .
C65 C 0.7932(15) 0.3732(4) 0.1797(11) 0.112(8) Uani 1 1 d D . . . .
H65 H 0.8312 0.3692 0.1420 0.134 Uiso 1 1 calc R U . . .
C66 C 0.7348(16) 0.4023(3) 0.2606(9) 0.137(11) Uani 1 1 d D . . . .
H66 H 0.7309 0.4192 0.2773 0.164 Uiso 1 1 calc R U . . .
C67 C 0.7356(16) 0.3544(4) 0.2101(11) 0.109(8) Uani 1 1 d D . . . .
H67 H 0.7408 0.3373 0.1952 0.131 Uiso 1 1 calc R U . . .
C68 C 0.683(2) 0.3842(4) 0.2912(11) 0.148(13) Uani 1 1 d D . . . .
H68 H 0.6537 0.3877 0.3332 0.178 Uiso 1 1 calc R U . . .
C69 C 0.6729(18) 0.3599(4) 0.2600(12) 0.122(9) Uani 1 1 d D . . . .
C70 C 0.6004(17) 0.3407(4) 0.2817(12) 0.136(9) Uani 1 1 d D U . . .
H70 H 0.6297 0.3237 0.2784 0.163 Uiso 1 1 calc R U . . .
H71 H 0.5883 0.3437 0.3304 0.163 Uiso 1 1 calc R U . . .
C71 C 0.4402(17) 0.3565(4) 0.2699(13) 0.152(8) Uani 1 1 d D U . . .
C72 C 0.3970(17) 0.3561(4) 0.3326(13) 0.165(9) Uani 1 1 d D U . . .
H72 H 0.4173 0.3445 0.3667 0.198 Uiso 1 1 calc R U . . .
C73 C 0.3235(18) 0.3728(5) 0.3453(14) 0.177(10) Uani 1 1 d D U . . .
H73 H 0.2940 0.3719 0.3882 0.212 Uiso 1 1 calc R U . . .
C74 C 0.291(2) 0.3906(6) 0.2994(14) 0.177(10) Uani 1 1 d D U . . .
H74 H 0.2439 0.4024 0.3106 0.213 Uiso 1 1 calc R U . . .
C75 C 0.3308(18) 0.3903(4) 0.2369(14) 0.153(9) Uani 1 1 d D U . . .
H75 H 0.3076 0.4007 0.2011 0.183 Uiso 1 1 calc R U . . .
C76 C 0.4065(17) 0.3742(5) 0.2274(13) 0.136(7) Uani 1 1 d D U . . .
C77 C 0.5266(18) 0.3970(5) 0.1531(12) 0.120(7) Uani 1 1 d . U . . .
H77 H 0.5782 0.3954 0.1869 0.144 Uiso 1 1 calc R U . . .
H78 H 0.5534 0.3964 0.1071 0.144 Uiso 1 1 calc R U . . .
C78 C 0.4747(17) 0.4211(4) 0.1632(12) 0.100(6) Uani 1 1 d . U . . .
C79 C 0.4253(12) 0.4319(4) 0.1070(9) 0.087(6) Uani 1 1 d . . . . .
H79 H 0.4196 0.4232 0.0649 0.105 Uiso 1 1 calc R U . . .
C80 C 0.4764(16) 0.4342(4) 0.2214(10) 0.096(6) Uani 1 1 d . . . . .
H80 H 0.5083 0.4272 0.2596 0.115 Uiso 1 1 calc R U . . .
C81 C 0.3839(12) 0.4567(4) 0.1171(10) 0.078(5) Uani 1 1 d . . . . .
H81 H 0.3540 0.4647 0.0795 0.094 Uiso 1 1 calc R U . . .
C82 C 0.4336(11) 0.4576(4) 0.2281(8) 0.068(4) Uani 1 1 d . . . . .
H82 H 0.4378 0.4661 0.2705 0.082 Uiso 1 1 calc R U . . .
C83 C 0.3857(11) 0.4687(4) 0.1763(8) 0.071(5) Uani 1 1 d . . . . .
C84 C 0.3380(11) 0.4930(4) 0.1824(7) 0.072(5) Uani 1 1 d . . . . .
H84 H 0.3186 0.4953 0.2301 0.086 Uiso 1 1 calc R U . . .
H85 H 0.2807 0.4926 0.1538 0.086 Uiso 1 1 calc R U . . .
C85 C -0.1092(9) 0.5426(3) 0.9552(5) 0.052(3) Uani 1 1 d . U . . .
C86 C -0.0288(9) 0.5341(3) 0.9851(6) 0.051(3) Uani 1 1 d . . . . .
H86 H 0.0206 0.5456 0.9948 0.061 Uiso 1 1 calc R U . . .
C87 C -0.0190(10) 0.5086(3) 1.0014(7) 0.065(4) Uani 1 1 d . . . . .
H87 H 0.0353 0.5029 1.0250 0.078 Uiso 1 1 calc R U . . .
C88 C -0.0893(10) 0.4915(3) 0.9831(6) 0.061(4) Uani 1 1 d . . . . .
H88 H -0.0803 0.4738 0.9895 0.074 Uiso 1 1 calc R U . . .
C89 C -0.1750(11) 0.5009(3) 0.9547(6) 0.065(4) Uani 1 1 d . . . . .
H89 H -0.2251 0.4895 0.9451 0.078 Uiso 1 1 calc R U . . .
C90 C -0.1841(9) 0.5258(3) 0.9415(6) 0.051(3) Uani 1 1 d . . . . .
C91 C -0.3096(10) 0.5269(3) 0.8511(6) 0.058(4) Uani 1 1 d . . . . .
H91 H -0.3062 0.5081 0.8521 0.070 Uiso 1 1 calc R U . . .
H92 H -0.3760 0.5317 0.8449 0.070 Uiso 1 1 calc R U . . .
C92 C -0.2551(9) 0.5365(3) 0.7932(5) 0.048(3) Uani 1 1 d . . . . .
C93 C -0.2911(10) 0.5567(3) 0.7545(6) 0.063(4) Uani 1 1 d . . . . .
H93 H -0.3505 0.5637 0.7649 0.075 Uiso 1 1 calc R U . . .
C94 C -0.1681(10) 0.5262(3) 0.7758(7) 0.059(3) Uani 1 1 d . . . . .
H94 H -0.1438 0.5123 0.8013 0.071 Uiso 1 1 calc R U . . .
C95 C -0.2378(9) 0.5672(3) 0.6984(6) 0.062(4) Uani 1 1 d . . . . .
H95 H -0.2610 0.5812 0.6730 0.074 Uiso 1 1 calc R U . . .
C96 C -0.1168(10) 0.5358(3) 0.7224(6) 0.054(3) Uani 1 1 d . . . . .
H96 H -0.0575 0.5288 0.7120 0.065 Uiso 1 1 calc R U . . .
C97 C -0.1539(9) 0.5564(3) 0.6832(6) 0.050(3) Uani 1 1 d . . . . .
C98 C -0.1019(9) 0.5654(3) 0.6214(5) 0.054(3) Uani 1 1 d . . . . .
H98 H -0.1005 0.5842 0.6214 0.064 Uiso 1 1 calc R U . . .
H99 H -0.0365 0.5593 0.6247 0.064 Uiso 1 1 calc R U . . .
C99 C -0.1372(11) 0.5285(3) 0.5462(7) 0.063(4) Uani 1 1 d . . . . .
C100 C -0.1932(12) 0.5115(3) 0.5832(6) 0.071(5) Uani 1 1 d . . . . .
H100 H -0.2374 0.5177 0.6147 0.086 Uiso 1 1 calc R U . . .
C101 C -0.1826(13) 0.4855(3) 0.5730(9) 0.080(5) Uani 1 1 d . . . . .
H101 H -0.2197 0.4737 0.5973 0.096 Uiso 1 1 calc R U . . .
C102 C -0.1173(16) 0.4772(4) 0.5271(8) 0.093(6) Uani 1 1 d . . . . .
H102 H -0.1083 0.4594 0.5209 0.111 Uiso 1 1 calc R U . . .
C103 C -0.0674(14) 0.4933(3) 0.4917(9) 0.081(5) Uani 1 1 d . . . . .
H103 H -0.0248 0.4869 0.4594 0.097 Uiso 1 1 calc R U . . .
C104 C -0.0756(9) 0.5208(3) 0.5007(6) 0.060(4) Uani 1 1 d . . . . .
C105 C 0.0830(11) 0.5361(4) 0.4667(7) 0.073(5) Uani 1 1 d . . . . .
H105 H 0.1033 0.5181 0.4643 0.088 Uiso 1 1 calc R U . . .
H106 H 0.1123 0.5454 0.4288 0.088 Uiso 1 1 calc R U . . .
C106 C 0.1150(10) 0.5470(4) 0.5309(6) 0.065(4) Uani 1 1 d . . . . .
C107 C 0.1405(9) 0.5721(4) 0.5328(6) 0.064(4) Uani 1 1 d . . . . .
H107 H 0.1366 0.5820 0.4925 0.076 Uiso 1 1 calc R U . . .
C108 C 0.1184(11) 0.5335(4) 0.5930(7) 0.084(6) Uani 1 1 d . . . . .
H108 H 0.0992 0.5162 0.5930 0.101 Uiso 1 1 calc R U . . .
C109 C 0.1724(11) 0.5835(4) 0.5937(6) 0.070(4) Uani 1 1 d . . . . .
H109 H 0.1917 0.6008 0.5936 0.084 Uiso 1 1 calc R U . . .
C110 C 0.1477(11) 0.5439(3) 0.6522(7) 0.067(4) Uani 1 1 d . . . . .
H110 H 0.1494 0.5341 0.6927 0.080 Uiso 1 1 calc R U . . .
C111 C 0.1759(10) 0.5698(4) 0.6530(6) 0.072(5) Uani 1 1 d . . . . .
C112 C 0.2083(9) 0.5816(3) 0.7178(6) 0.058(4) Uani 1 1 d . . . . .
H112 H 0.1807 0.5722 0.7561 0.070 Uiso 1 1 calc R U . . .
H113 H 0.1847 0.5993 0.7196 0.070 Uiso 1 1 calc R U . . .
C113 C 0.3566(7) 0.5576(3) 0.7512(5) 0.046(3) Uani 1 1 d D U . . .
C114 C 0.3638(11) 0.5389(3) 0.7089(10) 0.100(7) Uani 1 1 d D U . . .
H114 H 0.3440 0.5409 0.6630 0.120 Uiso 1 1 calc R U . . .
C115 C 0.4012(11) 0.5154(3) 0.7309(7) 0.070(4) Uani 1 1 d D U . . .
H115 H 0.4084 0.5017 0.7001 0.084 Uiso 1 1 calc R U . . .
C116 C 0.4279(10) 0.5130(4) 0.8012(8) 0.069(4) Uani 1 1 d . U . . .
H116 H 0.4498 0.4972 0.8190 0.083 Uiso 1 1 calc R U . . .
C117 C 0.4210(11) 0.5338(4) 0.8412(8) 0.074(5) Uani 1 1 d . U . . .
H117 H 0.4396 0.5327 0.8876 0.089 Uiso 1 1 calc R U . . .
C118 C 0.3846(9) 0.5583(4) 0.8138(8) 0.072(4) Uani 1 1 d . U . . .
C119 C 0.3275(9) 0.5761(4) 0.9221(6) 0.066(4) Uani 1 1 d . . . . .
H119 H 0.3461 0.5597 0.9430 0.080 Uiso 1 1 calc R U . . .
H120 H 0.3433 0.5898 0.9546 0.080 Uiso 1 1 calc R U . . .
C120 C 0.2246(8) 0.5760(3) 0.9087(6) 0.059(4) Uani 1 1 d . . . . .
C121 C 0.1766(10) 0.5967(3) 0.9236(6) 0.062(4) Uani 1 1 d . . . . .
H121 H 0.2073 0.6112 0.9420 0.074 Uiso 1 1 calc R U . . .
C122 C 0.1794(10) 0.5555(3) 0.8808(7) 0.061(4) Uani 1 1 d . . . . .
H122 H 0.2144 0.5407 0.8707 0.074 Uiso 1 1 calc R U . . .
C123 C 0.0770(9) 0.5969(4) 0.9116(6) 0.064(4) Uani 1 1 d . . . . .
H123 H 0.0417 0.6114 0.9241 0.076 Uiso 1 1 calc R U . . .
C124 C 0.0858(9) 0.5557(3) 0.8670(6) 0.058(4) Uani 1 1 d . . . . .
H124 H 0.0570 0.5413 0.8465 0.070 Uiso 1 1 calc R U . . .
C125 C 0.0331(9) 0.5768(3) 0.8827(6) 0.053(3) Uani 1 1 d . . . . .
C126 C -0.0700(8) 0.5766(3) 0.8722(5) 0.049(3) Uani 1 1 d . U . . .
H126 H -0.0861 0.5644 0.8357 0.059 Uiso 1 1 calc R U . . .
H127 H -0.0904 0.5937 0.8571 0.059 Uiso 1 1 calc R U . . .
C127 C 0.0327(10) 0.6511(3) 0.8028(7) 0.062(4) Uani 1 1 d . . . . .
C128 C 0.0591(12) 0.6413(4) 0.7394(8) 0.080(5) Uani 1 1 d . . . . .
H128 H 0.1235 0.6403 0.7286 0.096 Uiso 1 1 calc R U . . .
C129 C -0.0042(12) 0.6336(4) 0.6944(8) 0.080(5) Uani 1 1 d . . . . .
H129 H 0.0147 0.6277 0.6511 0.096 Uiso 1 1 calc R U . . .
C130 C -0.1046(12) 0.6341(3) 0.7117(8) 0.074(5) Uani 1 1 d . . . . .
H130 H -0.1511 0.6281 0.6808 0.089 Uiso 1 1 calc R U . . .
C131 C -0.1274(11) 0.6434(3) 0.7730(6) 0.061(4) Uani 1 1 d . . . . .
H131 H -0.1912 0.6439 0.7857 0.073 Uiso 1 1 calc R U . . .
C132 C -0.0595(11) 0.6524(3) 0.8181(7) 0.068(4) Uani 1 1 d . . . . .
C133 C -0.1282(9) 0.6899(3) 0.8787(7) 0.053(3) Uani 1 1 d . . . . .
H133 H -0.1362 0.6967 0.9251 0.064 Uiso 1 1 calc R U . . .
H134 H -0.0842 0.7012 0.8548 0.064 Uiso 1 1 calc R U . . .
C134 C -0.2200(9) 0.6905(3) 0.8425(6) 0.052(3) Uani 1 1 d . . . . .
C135 C -0.3008(10) 0.6813(3) 0.8730(7) 0.064(4) Uani 1 1 d . . . . .
H135 H -0.2972 0.6740 0.9171 0.077 Uiso 1 1 calc R U . . .
C136 C -0.2283(11) 0.6991(3) 0.7740(7) 0.063(4) Uani 1 1 d . . . . .
H136 H -0.1736 0.7044 0.7510 0.076 Uiso 1 1 calc R U . . .
C137 C -0.3874(10) 0.6829(3) 0.8389(7) 0.059(4) Uani 1 1 d . . . . .
H137 H -0.4427 0.6780 0.8616 0.071 Uiso 1 1 calc R U . . .
C138 C -0.3128(11) 0.7001(3) 0.7400(7) 0.059(4) Uani 1 1 d . . . . .
H138 H -0.3170 0.7067 0.6952 0.071 Uiso 1 1 calc R U . . .
C139 C -0.3929(10) 0.6913(3) 0.7731(7) 0.057(3) Uani 1 1 d . . . . .
C140 C -0.4841(11) 0.6926(3) 0.7362(8) 0.070(4) Uani 1 1 d . . . . .
H140 H -0.5226 0.6778 0.7495 0.084 Uiso 1 1 calc R U . . .
H141 H -0.4727 0.6913 0.6868 0.084 Uiso 1 1 calc R U . . .
C141 C -0.5575(11) 0.7211(4) 0.8208(9) 0.082(5) Uani 1 1 d . U . . .
C142 C -0.6151(11) 0.7045(4) 0.8570(9) 0.081(5) Uani 1 1 d . U . . .
H142 H -0.6423 0.6899 0.8361 0.097 Uiso 1 1 calc R U . . .
C143 C -0.6299(14) 0.7101(4) 0.9232(10) 0.092(5) Uani 1 1 d . U . . .
H143 H -0.6699 0.6991 0.9477 0.110 Uiso 1 1 calc R U . . .
C144 C -0.5940(12) 0.7293(4) 0.9558(10) 0.087(5) Uani 1 1 d . U . . .
H144 H -0.6053 0.7320 1.0027 0.105 Uiso 1 1 calc R U . . .
C145 C -0.5359(14) 0.7464(4) 0.9173(10) 0.093(5) Uani 1 1 d . U . . .
H145 H -0.5090 0.7606 0.9400 0.111 Uiso 1 1 calc R U . . .
C146 C -0.5157(9) 0.7428(3) 0.8421(8) 0.060(4) Uani 1 1 d . U . . .
C147 C -0.3567(16) 0.7575(3) 0.8348(9) 0.090(6) Uani 1 1 d . . . . .
H147 H -0.3307 0.7403 0.8267 0.107 Uiso 1 1 calc R U . . .
H148 H -0.3541 0.7608 0.8843 0.107 Uiso 1 1 calc R U . . .
C148 C -0.2990(13) 0.7770(3) 0.7983(9) 0.081(5) Uani 1 1 d . . . . .
C149 C -0.2951(14) 0.8005(3) 0.8168(12) 0.101(7) Uani 1 1 d . . . . .
H149 H -0.3346 0.8057 0.8526 0.122 Uiso 1 1 calc R U . . .
C150 C -0.2410(11) 0.7701(3) 0.7444(9) 0.080(5) Uani 1 1 d . . . . .
H150 H -0.2441 0.7530 0.7288 0.096 Uiso 1 1 calc R U . . .
C151 C -0.2393(15) 0.8182(4) 0.7892(11) 0.104(7) Uani 1 1 d . U . . .
H151 H -0.2393 0.8350 0.8066 0.125 Uiso 1 1 calc R U . . .
C152 C -0.1801(14) 0.7862(3) 0.7127(10) 0.091(6) Uani 1 1 d . U . . .
H152 H -0.1398 0.7804 0.6781 0.109 Uiso 1 1 calc R U . . .
C153 C -0.1796(16) 0.8117(4) 0.7333(13) 0.116(7) Uani 1 1 d D U . . .
C154 C -0.1085(15) 0.8309(4) 0.7058(11) 0.127(8) Uani 1 1 d D U . . .
H154 H -0.1390 0.8477 0.7002 0.153 Uiso 1 1 calc R U . . .
H155 H -0.0871 0.8252 0.6607 0.153 Uiso 1 1 calc R U . . .
C155 C 0.0478(13) 0.8142(3) 0.7312(10) 0.108(6) Uani 1 1 d D U . . .
C156 C 0.0858(16) 0.8146(4) 0.6682(11) 0.147(9) Uani 1 1 d D U . . .
H156 H 0.0618 0.8252 0.6330 0.176 Uiso 1 1 calc R U . . .
C157 C 0.1646(18) 0.7979(5) 0.6578(14) 0.168(9) Uani 1 1 d D U . . .
H157 H 0.1892 0.7963 0.6134 0.202 Uiso 1 1 calc R U . . .
C158 C 0.2064(19) 0.7840(5) 0.7117(14) 0.159(9) Uani 1 1 d D U . . .
H158 H 0.2645 0.7756 0.7058 0.191 Uiso 1 1 calc R U . . .
C159 C 0.1616(15) 0.7829(5) 0.7719(13) 0.142(9) Uani 1 1 d D U . . .
H159 H 0.1823 0.7722 0.8079 0.171 Uiso 1 1 calc R U . . .
C160 C 0.0847(15) 0.7983(4) 0.7777(13) 0.123(7) Uani 1 1 d D U . . .
C161 C -0.032(2) 0.7781(4) 0.8596(13) 0.128(9) Uani 1 1 d . . . . .
H161 H -0.0832 0.7791 0.8257 0.153 Uiso 1 1 calc R U . . .
H162 H -0.0594 0.7796 0.9052 0.153 Uiso 1 1 calc R U . . .
C162 C 0.0152(14) 0.7523(4) 0.8538(11) 0.090(6) Uani 1 1 d . . . . .
C163 C 0.0630(16) 0.7426(4) 0.9056(10) 0.089(6) Uani 1 1 d . . . . .
H163 H 0.0629 0.7512 0.9481 0.107 Uiso 1 1 calc R U . . .
C164 C 0.0116(12) 0.7397(4) 0.7922(12) 0.088(6) Uani 1 1 d . . . . .
H164 H -0.0205 0.7472 0.7548 0.105 Uiso 1 1 calc R U . . .
C165 C 0.1122(14) 0.7207(5) 0.8993(9) 0.096(7) Uani 1 1 d . . . . .
H165 H 0.1491 0.7154 0.9372 0.115 Uiso 1 1 calc R U . . .
C166 C 0.0551(15) 0.7157(4) 0.7842(10) 0.094(6) Uani 1 1 d . . . . .
H166 H 0.0470 0.7066 0.7428 0.113 Uiso 1 1 calc R U . . .
C167 C 0.1132(14) 0.7046(4) 0.8396(9) 0.084(6) Uani 1 1 d . . . . .
C168 C 0.1618(11) 0.6813(3) 0.8353(8) 0.070(4) Uani 1 1 d . . . . .
H168 H 0.2179 0.6819 0.8652 0.084 Uiso 1 1 calc R U . . .
H169 H 0.1827 0.6787 0.7882 0.084 Uiso 1 1 calc R U . . .

loop_
_atom_site_aniso_label
_atom_site_aniso_U_11
_atom_site_aniso_U_22
_atom_site_aniso_U_33
_atom_site_aniso_U_23
_atom_site_aniso_U_13
_atom_site_aniso_U_12
Pd1 0.0173(5) 0.0808(7) 0.0428(4) 0.0024(4) 0.0014(3) -0.0039(4)
Pd2 0.0303(6) 0.0826(8) 0.0493(4) -0.0036(5) 0.0017(4) -0.0025(5)
Pd3 0.0244(5) 0.0900(8) 0.0530(5) 0.0011(5) 0.0040(4) -0.0008(5)
Pd4 0.0254(6) 0.0870(8) 0.0634(5) 0.0110(5) 0.0027(4) -0.0073(5)
Pd5 0.0756(10) 0.0727(9) 0.0778(7) -0.0013(6) 0.0060(6) 0.0101(7)
Pd6 0.1259(19) 0.0981(14) 0.1497(15) -0.0130(11) 0.0434(14) -0.0355(12)
Pd7 0.0174(5) 0.0817(7) 0.0424(4) 0.0030(4) 0.0020(3) -0.0042(4)
Pd8 0.0295(5) 0.0836(8) 0.0461(4) -0.0041(5) 0.0027(4) -0.0017(5)
Pd9 0.0252(5) 0.0985(9) 0.0525(5) 0.0076(5) 0.0037(4) -0.0008(5)
Pd10 0.0257(6) 0.0849(8) 0.0674(6) 0.0099(5) 0.0043(4) -0.0049(5)
Pd11 0.0781(11) 0.0716(9) 0.0947(8) 0.0047(7) 0.0145(7) 0.0084(7)
Pd12 0.1181(19) 0.1008(14) 0.1780(18) -0.0196(13) 0.0482(15) -0.0343(13)
Cl1 0.0271(16) 0.086(2) 0.0436(13) 0.0038(14) 0.0011(11) -0.0055(15)
Cl2 0.0184(15) 0.096(3) 0.0516(13) -0.0003(15) -0.0012(11) -0.0033(15)
Cl3 0.035(2) 0.086(3) 0.0730(19) -0.0065(18) 0.0048(15) -0.0001(17)
Cl4 0.041(2) 0.103(3) 0.0552(15) -0.0008(17) 0.0077(14) -0.0038(18)
Cl5 0.046(2) 0.105(3) 0.074(2) 0.016(2) 0.0121(17) 0.014(2)
Cl6 0.048(2) 0.090(3) 0.0687(19) -0.0068(18) 0.0054(16) -0.0032(19)
Cl7 0.031(2) 0.103(3) 0.076(2) 0.016(2) -0.0043(15) -0.0087(19)
Cl8 0.035(2) 0.101(3) 0.0644(17) 0.0088(18) 0.0065(14) -0.0102(18)
Cl9 0.122(5) 0.094(3) 0.078(2) -0.006(2) 0.000(3) 0.013(3)
Cl10 0.137(5) 0.076(3) 0.095(3) 0.003(2) 0.021(3) 0.005(3)
Cl11 0.133(6) 0.094(4) 0.176(6) -0.031(4) 0.061(5) -0.025(4)
Cl12 0.143(7) 0.187(8) 0.134(5) -0.015(5) 0.034(5) -0.020(6)
Cl13 0.0277(17) 0.083(2) 0.0479(14) 0.0038(14) 0.0008(11) -0.0057(15)
Cl14 0.0188(15) 0.096(3) 0.0527(14) 0.0005(15) 0.0004(11) -0.0041(15)
Cl15 0.041(2) 0.079(2) 0.0681(17) -0.0095(17) 0.0073(15) -0.0044(17)
Cl16 0.037(2) 0.094(3) 0.0524(14) 0.0006(16) 0.0063(13) -0.0036(17)
Cl17 0.039(2) 0.111(3) 0.0625(18) 0.0185(19) 0.0051(15) 0.0025(19)
Cl18 0.051(2) 0.099(3) 0.0672(19) -0.0018(19) 0.0035(16) -0.007(2)
Cl19 0.035(2) 0.107(3) 0.077(2) 0.014(2) -0.0007(16) -0.009(2)
Cl20 0.0333(19) 0.093(3) 0.0662(18) 0.0089(17) 0.0049(14) -0.0113(17)
Cl21 0.111(4) 0.095(3) 0.095(3) -0.005(2) 0.007(3) 0.013(3)
Cl22 0.130(5) 0.078(3) 0.106(3) 0.010(3) 0.030(3) -0.006(3)
Cl23 0.170(8) 0.096(5) 0.272(9) -0.052(5) 0.133(8) -0.049(5)
Cl24 0.208(11) 0.220(10) 0.154(6) -0.041(6) 0.062(7) -0.093(8)
N1 0.026(6) 0.078(8) 0.051(5) -0.012(5) 0.005(4) -0.003(5)
N1S 0.064(9) 0.075(8) 0.055(6) -0.004(6) -0.002(5) -0.012(7)
N2 0.025(6) 0.077(8) 0.044(5) 0.010(5) 0.004(4) -0.008(5)
N2S 0.063(10) 0.116(12) 0.055(6) 0.003(7) -0.004(6) -0.015(8)
N3 0.030(6) 0.098(10) 0.047(5) -0.005(5) -0.002(4) -0.004(6)
N4 0.041(7) 0.082(9) 0.048(5) 0.008(5) 0.001(5) -0.001(6)
N5 0.019(5) 0.103(9) 0.041(4) 0.016(5) 0.004(4) -0.003(5)
N6 0.029(6) 0.101(9) 0.036(4) -0.025(5) 0.008(4) -0.012(6)
N7 0.021(6) 0.093(9) 0.067(6) 0.006(6) 0.001(5) 0.003(6)
N8 0.017(5) 0.081(8) 0.057(5) 0.009(5) -0.006(4) -0.009(5)
N9 0.039(8) 0.099(10) 0.069(7) -0.006(6) -0.012(5) 0.028(7)
N10 0.112(13) 0.088(10) 0.090(8) -0.018(8) -0.024(8) 0.073(9)
N11 0.123(15) 0.099(11) 0.190(16) -0.056(11) 0.074(13) -0.028(11)
N12 0.105(13) 0.106(12) 0.156(13) -0.022(11) 0.031(11) -0.032(10)
N13 0.009(4) 0.089(7) 0.053(4) -0.003(5) -0.002(3) 0.004(4)
N14 0.021(6) 0.109(10) 0.037(4) 0.005(5) 0.006(4) -0.002(5)
N15 0.036(7) 0.080(8) 0.051(5) 0.003(5) 0.005(4) -0.001(6)
N16 0.036(7) 0.078(8) 0.057(6) -0.007(5) -0.005(5) 0.000(6)
N17 0.032(7) 0.095(9) 0.052(5) 0.014(5) 0.009(5) -0.001(6)
N18 0.019(5) 0.088(9) 0.053(5) -0.005(5) 0.005(4) -0.002(5)
N19 0.036(7) 0.089(9) 0.074(7) 0.020(6) 0.019(6) 0.001(6)
N20 0.039(7) 0.079(8) 0.055(5) 0.001(5) 0.015(5) 0.003(6)
N21 0.038(7) 0.062(8) 0.106(9) 0.016(7) -0.009(6) -0.003(6)
N22 0.055(9) 0.077(9) 0.104(9) -0.029(7) 0.009(7) -0.007(7)
N23 0.071(10) 0.107(11) 0.218(16) -0.053(11) 0.078(10) -0.061(9)
N24 0.102(14) 0.094(12) 0.206(19) -0.021(12) 0.005(13) -0.040(11)
C1 0.030(7) 0.065(8) 0.051(6) -0.010(6) 0.002(5) 0.004(6)
C1S 0.038(8) 0.093(11) 0.043(6) -0.003(7) -0.005(5) 0.004(7)
C1T 0.042(9) 0.117(14) 0.061(7) 0.001(8) 0.011(7) 0.005(9)
C2 0.019(7) 0.129(15) 0.053(7) 0.009(8) 0.000(5) 0.006(8)
C2S 0.026(7) 0.107(12) 0.045(6) 0.011(7) -0.003(5) -0.011(7)
C2T 0.024(7) 0.089(11) 0.082(9) -0.005(8) -0.009(6) -0.007(7)
C3 0.035(8) 0.109(14) 0.052(7) 0.010(8) 0.005(6) 0.016(9)
C4 0.078(14) 0.081(12) 0.059(8) 0.014(7) 0.007(8) 0.002(10)
C5 0.040(9) 0.097(12) 0.047(6) -0.005(7) 0.006(6) -0.009(8)
C6 0.024(7) 0.078(10) 0.051(6) 0.009(6) 0.002(5) -0.005(6)
C7 0.033(8) 0.097(12) 0.047(6) 0.006(7) 0.007(5) -0.008(7)
C8 0.026(7) 0.087(10) 0.042(5) -0.016(6) 0.001(5) -0.008(6)
C9 0.034(8) 0.070(9) 0.055(6) -0.009(6) 0.004(5) -0.003(7)
C10 0.030(8) 0.094(11) 0.056(7) -0.001(7) -0.003(5) 0.014(7)
C11 0.056(10) 0.065(9) 0.060(7) -0.025(6) -0.005(6) 0.003(7)
C12 0.030(8) 0.095(11) 0.052(6) 0.005(7) -0.003(5) 0.013(7)
C13 0.033(8) 0.108(12) 0.042(6) -0.009(7) 0.003(5) -0.006(7)
C14 0.053(9) 0.086(11) 0.034(5) -0.005(6) -0.001(5) -0.007(7)
C15 0.039(8) 0.075(10) 0.055(7) -0.006(7) -0.015(6) 0.006(7)
C16 0.049(9) 0.076(11) 0.054(7) -0.009(7) -0.001(6) -0.007(8)
C17 0.13(2) 0.101(16) 0.063(9) 0.011(10) 0.013(11) -0.017(14)
C18 0.069(13) 0.079(12) 0.119(14) -0.012(11) -0.014(11) -0.006(10)
C19 0.050(10) 0.090(13) 0.069(8) -0.017(8) -0.007(7) 0.017(9)
C20 0.036(9) 0.145(17) 0.040(6) 0.001(8) -0.007(5) -0.012(9)
C21 0.043(9) 0.096(11) 0.048(6) 0.010(7) 0.004(6) -0.001(7)
C22 0.025(7) 0.108(13) 0.042(6) 0.006(7) 0.000(5) 0.010(7)
C23 0.026(7) 0.119(14) 0.054(7) 0.024(8) 0.003(5) -0.008(8)
C24 0.045(10) 0.066(9) 0.086(10) 0.005(8) 0.004(7) -0.007(7)
C25 0.033(8) 0.084(11) 0.069(8) 0.005(7) -0.001(6) -0.001(7)
C26 0.030(8) 0.137(16) 0.048(7) 0.006(8) -0.010(6) 0.014(9)
C27 0.025(7) 0.091(11) 0.042(5) 0.001(6) -0.001(5) -0.007(7)
C28 0.021(7) 0.117(13) 0.051(6) 0.001(7) -0.012(5) 0.006(7)
C29 0.006(5) 0.073(8) 0.029(4) -0.018(5) 0.002(3) -0.004(5)
C30 0.038(10) 0.102(13) 0.085(10) 0.001(9) -0.008(7) 0.006(9)
C31 0.082(15) 0.096(14) 0.088(11) 0.010(10) 0.004(10) -0.009(11)
C32 0.049(10) 0.062(9) 0.081(9) -0.003(8) 0.008(7) 0.010(7)
C33 0.029(8) 0.124(15) 0.071(8) 0.023(10) -0.002(6) -0.009(9)
C34 0.017(7) 0.091(11) 0.080(9) 0.003(8) 0.011(6) 0.004(7)
C35 0.026(7) 0.099(11) 0.059(6) -0.002(7) 0.012(5) 0.001(7)
C36 0.024(7) 0.096(11) 0.048(6) 0.006(7) 0.010(5) -0.009(7)
C37 0.023(7) 0.096(11) 0.048(6) 0.005(7) -0.005(5) -0.008(7)
C38 0.028(7) 0.089(11) 0.058(7) 0.000(7) 0.015(6) 0.002(7)
C39 0.034(8) 0.081(10) 0.056(6) 0.016(7) 0.015(5) -0.006(7)
C40 0.021(7) 0.090(11) 0.063(7) 0.011(7) 0.011(5) 0.003(6)
C41 0.022(7) 0.106(12) 0.049(6) 0.004(7) 0.010(5) -0.001(7)
C42 0.017(6) 0.101(11) 0.055(6) 0.011(7) 0.008(5) -0.008(7)
C43 0.032(8) 0.087(11) 0.064(7) 0.014(7) 0.001(6) -0.004(7)
C44 0.036(9) 0.098(12) 0.072(8) 0.010(8) 0.026(7) -0.001(8)
C45 0.053(11) 0.083(11) 0.074(9) 0.002(8) 0.019(8) 0.005(8)
C46 0.037(8) 0.081(10) 0.065(7) -0.004(7) -0.002(6) 0.006(7)
C47 0.031(8) 0.095(12) 0.053(6) 0.006(7) 0.004(5) -0.004(7)
C48 0.027(8) 0.068(9) 0.078(8) 0.003(7) -0.005(6) 0.012(6)
C49 0.039(9) 0.081(12) 0.080(9) -0.010(8) -0.002(7) -0.012(8)
C50 0.049(10) 0.071(10) 0.060(7) -0.003(7) 0.012(6) 0.007(7)
C51 0.042(9) 0.086(11) 0.069(8) 0.012(7) 0.009(7) 0.008(7)
C52 0.036(8) 0.072(10) 0.061(7) 0.010(6) 0.003(6) 0.004(7)
C53 0.042(9) 0.084(11) 0.067(8) 0.012(7) -0.003(6) -0.003(8)
C54 0.060(11) 0.071(10) 0.074(8) 0.030(7) 0.008(7) 0.004(8)
C55 0.041(8) 0.070(9) 0.052(6) 0.009(6) 0.005(6) -0.004(6)
C56 0.066(12) 0.071(11) 0.090(10) -0.003(8) -0.014(8) 0.025(9)
C57 0.051(10) 0.074(10) 0.098(10) 0.018(8) 0.020(8) 0.016(8)
C58 0.031(10) 0.19(2) 0.091(11) 0.063(13) -0.006(8) -0.014(11)
C59 0.025(9) 0.112(15) 0.112(14) -0.007(11) -0.007(8) 0.008(9)
C60 0.11(2) 0.14(2) 0.123(16) 0.055(15) 0.065(15) 0.065(16)
C61 0.065(12) 0.071(10) 0.103(11) 0.012(9) -0.005(9) -0.004(9)
C62 0.019(6) 0.023(6) 0.080(7) -0.008(5) 0.006(5) 0.000(4)
C63 0.047(11) 0.104(14) 0.106(12) -0.016(10) 0.005(9) 0.000(9)
C64 0.14(2) 0.089(15) 0.081(11) -0.003(10) 0.016(12) -0.007(14)
C65 0.09(2) 0.095(17) 0.149(19) -0.041(14) -0.011(14) -0.002(14)
C66 0.23(3) 0.072(13) 0.114(14) -0.008(11) 0.118(18) -0.011(15)
C67 0.11(2) 0.091(16) 0.130(16) -0.022(13) 0.034(15) -0.014(13)
C68 0.23(4) 0.084(16) 0.129(17) -0.021(14) 0.09(2) -0.016(18)
C69 0.15(3) 0.087(16) 0.133(18) 0.002(13) 0.031(17) -0.025(15)
C70 0.18(2) 0.064(12) 0.162(18) 0.003(12) 0.068(18) 0.014(14)
C71 0.149(16) 0.115(14) 0.195(16) -0.010(13) 0.096(13) -0.022(13)
C72 0.19(2) 0.082(13) 0.23(2) -0.012(14) 0.097(17) -0.014(13)
C73 0.18(2) 0.128(17) 0.22(2) -0.026(16) 0.115(17) -0.004(16)
C74 0.18(2) 0.127(18) 0.23(2) 0.009(17) 0.071(18) 0.018(17)
C75 0.142(18) 0.098(14) 0.220(19) 0.005(15) 0.091(15) -0.017(13)
C76 0.112(14) 0.096(13) 0.201(16) -0.005(13) 0.077(13) -0.030(12)
C77 0.101(15) 0.117(14) 0.144(14) 0.025(12) 0.031(12) -0.037(12)
C78 0.102(16) 0.077(12) 0.122(14) 0.011(11) 0.031(12) -0.017(11)
C79 0.045(11) 0.137(18) 0.080(10) -0.010(10) -0.003(8) -0.014(11)
C80 0.113(18) 0.076(13) 0.098(13) 0.013(11) 0.021(12) -0.011(12)
C81 0.050(11) 0.079(12) 0.106(13) 0.026(10) 0.002(9) -0.007(9)
C82 0.038(9) 0.097(13) 0.070(8) 0.011(8) 0.007(7) -0.025(8)
C83 0.033(9) 0.098(13) 0.083(10) 0.006(9) 0.004(7) -0.020(9)
C84 0.040(9) 0.107(14) 0.068(8) 0.010(8) 0.006(7) -0.010(9)
C85 0.030(6) 0.091(9) 0.036(5) -0.011(5) -0.005(4) 0.000(6)
C86 0.029(7) 0.074(10) 0.050(6) -0.014(6) 0.001(5) 0.003(6)
C87 0.033(8) 0.095(12) 0.066(7) 0.002(8) 0.004(6) 0.013(8)
C88 0.046(9) 0.078(10) 0.061(7) 0.012(7) 0.013(6) 0.020(7)
C89 0.051(10) 0.088(12) 0.058(7) 0.001(7) 0.010(6) -0.006(8)
C90 0.026(7) 0.082(10) 0.046(6) 0.014(6) 0.003(5) -0.003(6)
C91 0.037(8) 0.085(11) 0.053(6) 0.002(6) 0.003(6) -0.010(7)
C92 0.038(8) 0.069(9) 0.036(5) -0.010(5) 0.005(5) 0.002(6)
C93 0.027(8) 0.105(12) 0.056(7) 0.000(7) 0.003(5) 0.003(7)
C94 0.030(8) 0.073(10) 0.073(8) 0.005(7) -0.008(6) -0.005(7)
C95 0.026(7) 0.102(12) 0.057(6) 0.009(7) 0.003(5) -0.003(7)
C96 0.040(8) 0.076(10) 0.047(6) -0.002(6) 0.007(5) 0.003(7)
C97 0.035(8) 0.064(8) 0.050(6) -0.008(6) 0.004(5) -0.002(6)
C98 0.030(7) 0.087(10) 0.043(5) -0.007(6) 0.004(5) 0.002(6)
C99 0.046(10) 0.084(11) 0.058(7) 0.001(7) -0.012(6) 0.007(8)
C100 0.076(12) 0.090(12) 0.049(6) 0.016(7) 0.010(7) -0.018(9)
C101 0.064(12) 0.072(11) 0.104(12) 0.001(9) 0.008(9) -0.017(9)
C102 0.108(17) 0.097(14) 0.074(10) -0.016(10) 0.019(10) 0.013(12)
C103 0.077(14) 0.077(12) 0.088(11) -0.003(9) 0.012(9) -0.009(10)
C104 0.030(8) 0.102(12) 0.048(6) 0.013(7) 0.000(5) -0.001(7)
C105 0.046(10) 0.114(14) 0.060(7) 0.011(8) 0.011(7) 0.020(9)
C106 0.037(8) 0.109(14) 0.050(7) 0.013(8) 0.012(6) 0.005(8)
C107 0.031(8) 0.109(14) 0.052(6) 0.015(8) 0.005(5) -0.003(8)
C108 0.024(8) 0.160(18) 0.069(9) 0.016(10) -0.012(6) 0.011(9)
C109 0.038(9) 0.113(14) 0.058(7) 0.009(8) -0.004(6) 0.000(8)
C110 0.045(9) 0.092(12) 0.063(8) 0.004(8) -0.014(6) -0.013(8)
C111 0.034(8) 0.133(16) 0.049(6) 0.019(8) 0.000(5) 0.020(9)
C112 0.027(7) 0.099(11) 0.049(6) -0.002(6) -0.001(5) -0.004(7)
C113 0.012(6) 0.098(10) 0.028(4) -0.011(6) 0.009(4) -0.004(6)
C114 0.016(8) 0.133(16) 0.150(16) 0.068(13) -0.016(9) -0.004(9)
C115 0.043(9) 0.089(11) 0.076(8) -0.022(8) -0.012(7) 0.002(8)
C116 0.029(8) 0.083(11) 0.096(10) -0.005(9) 0.003(7) 0.005(7)
C117 0.041(9) 0.108(13) 0.073(8) 0.005(9) 0.006(7) -0.001(9)
C118 0.010(7) 0.118(13) 0.087(9) 0.011(9) -0.007(6) 0.003(7)
C119 0.020(7) 0.124(13) 0.056(6) -0.008(8) 0.011(5) -0.013(7)
C120 0.013(6) 0.115(13) 0.049(6) 0.002(7) 0.004(5) -0.001(7)
C121 0.036(8) 0.103(12) 0.047(6) 0.010(7) -0.002(5) -0.022(8)
C122 0.040(9) 0.074(10) 0.070(8) 0.007(7) 0.016(6) -0.001(7)
C123 0.020(7) 0.112(13) 0.059(6) 0.003(8) -0.002(5) 0.002(7)
C124 0.025(7) 0.098(11) 0.052(6) 0.007(7) 0.000(5) -0.015(7)
C125 0.022(7) 0.090(10) 0.049(6) 0.005(7) 0.003(5) -0.003(7)
C126 0.017(6) 0.083(8) 0.047(5) 0.005(6) -0.005(4) 0.002(5)
C127 0.033(9) 0.085(11) 0.070(8) 0.007(7) 0.006(6) 0.004(7)
C128 0.041(10) 0.122(16) 0.077(9) 0.022(10) 0.017(8) 0.013(9)
C129 0.038(10) 0.135(16) 0.067(8) -0.012(9) 0.009(7) 0.005(9)
C130 0.051(11) 0.103(13) 0.069(8) 0.005(8) 0.017(7) -0.001(9)
C131 0.042(9) 0.082(11) 0.059(7) 0.013(7) 0.005(6) 0.006(7)
C132 0.035(9) 0.104(13) 0.065(8) 0.015(8) 0.005(6) -0.014(8)
C133 0.029(8) 0.062(9) 0.069(7) -0.005(6) 0.002(6) 0.003(6)
C134 0.026(7) 0.061(8) 0.068(7) -0.001(6) 0.007(5) -0.006(6)
C135 0.035(9) 0.094(12) 0.064(7) 0.019(7) 0.014(6) -0.002(7)
C136 0.039(9) 0.076(11) 0.075(8) -0.001(7) 0.015(7) -0.006(7)
C137 0.030(8) 0.062(9) 0.086(9) 0.004(7) 0.020(7) -0.004(6)
C138 0.046(9) 0.061(9) 0.071(8) 0.011(7) 0.004(7) -0.006(7)
C139 0.033(8) 0.066(9) 0.073(8) 0.000(7) 0.000(6) 0.000(6)
C140 0.044(10) 0.078(11) 0.088(10) -0.006(8) -0.020(7) -0.008(8)
C141 0.034(9) 0.115(13) 0.096(10) 0.007(9) -0.001(7) 0.015(8)
C142 0.023(8) 0.104(12) 0.116(11) 0.004(9) 0.000(7) 0.003(8)
C143 0.054(11) 0.119(14) 0.103(11) 0.005(10) 0.006(9) 0.013(10)
C144 0.048(10) 0.112(13) 0.102(11) -0.003(10) 0.017(8) 0.018(9)
C145 0.059(11) 0.096(12) 0.122(12) -0.007(10) -0.004(9) 0.026(9)
C146 0.019(7) 0.038(7) 0.124(10) -0.022(7) 0.012(6) 0.003(5)
C147 0.124(19) 0.040(9) 0.105(12) -0.016(8) 0.029(12) -0.007(9)
C148 0.064(12) 0.074(12) 0.105(12) -0.016(9) -0.010(9) -0.009(9)
C149 0.075(16) 0.063(12) 0.168(19) -0.014(12) 0.042(14) -0.004(10)
C150 0.050(10) 0.080(12) 0.111(12) -0.006(10) 0.010(9) -0.003(8)
C151 0.076(15) 0.088(14) 0.150(17) -0.023(12) 0.040(13) -0.021(11)
C152 0.089(14) 0.058(10) 0.127(14) 0.018(9) 0.027(11) 0.000(9)
C153 0.096(17) 0.078(13) 0.175(19) 0.029(13) 0.019(14) -0.014(12)
C154 0.129(18) 0.096(14) 0.158(17) 0.003(13) 0.070(15) -0.014(13)
C155 0.095(13) 0.070(11) 0.162(15) -0.017(11) 0.067(12) -0.021(10)
C156 0.146(19) 0.109(16) 0.187(19) -0.044(15) 0.073(16) -0.001(14)
C157 0.17(2) 0.125(17) 0.21(2) 0.001(16) 0.074(17) 0.002(15)
C158 0.144(19) 0.109(16) 0.23(2) 0.003(16) 0.049(18) -0.005(15)
C159 0.089(16) 0.132(18) 0.21(2) 0.002(16) 0.079(15) -0.016(14)
C160 0.098(15) 0.060(11) 0.21(2) -0.026(13) 0.046(14) -0.015(11)
C161 0.15(2) 0.069(13) 0.16(2) -0.010(13) 0.039(18) -0.013(14)
C162 0.058(12) 0.097(15) 0.114(14) 0.017(12) -0.002(10) -0.036(10)
C163 0.090(16) 0.091(14) 0.088(12) -0.001(10) 0.021(11) -0.013(11)
C164 0.031(9) 0.087(14) 0.146(17) 0.031(12) 0.001(9) -0.024(9)
C165 0.063(13) 0.15(2) 0.076(10) 0.007(11) -0.001(9) -0.037(13)
C166 0.075(14) 0.101(15) 0.107(13) 0.028(11) 0.011(11) -0.046(12)
C167 0.065(13) 0.091(14) 0.096(12) 0.023(10) -0.009(9) -0.035(11)
C168 0.030(8) 0.092(12) 0.089(10) 0.013(9) 0.008(7) -0.011(8)

loop_
_atom_type_symbol
_atom_type_description
_atom_type_scat_dispersion_real
_atom_type_scat_dispersion_imag
_atom_type_scat_source
C C 0.0033 0.0016 'International Tables Vol C Tables 4.2.6.8 and 6.1.1.4'
H H 0.0000 0.0000 'International Tables Vol C Tables 4.2.6.8 and 6.1.1.4'
N N 0.0061 0.0033 'International Tables Vol C Tables 4.2.6.8 and 6.1.1.4'
Pd Pd -0.9988 1.0072 'International Tables Vol C Tables 4.2.6.8 and 6.1.1.4'
Cl Cl 0.1484 0.1585 'International Tables Vol C Tables 4.2.6.8 and 6.1.1.4'
O O 0.0106 0.0060 'International Tables Vol C Tables 4.2.6.8 and 6.1.1.4'

loop_
_geom_angle_atom_site_label_1
_geom_angle_atom_site_label_2
_geom_angle_atom_site_label_3
_geom_angle
_geom_angle_site_symmetry_1
_geom_angle_site_symmetry_3
N1 Pd1 N2 84.1(4) . .
N1 Pd1 Cl2 171.5(3) . .
N2 Pd1 Cl2 90.8(3) . .
N1 Pd1 Cl1 91.6(3) . .
N2 Pd1 Cl1 175.1(3) . .
Cl2 Pd1 Cl1 93.71(13) . .
N3 Pd2 N4 85.3(4) . .
N3 Pd2 Cl3 90.5(4) . .
N4 Pd2 Cl3 175.8(3) . .
N3 Pd2 Cl4 176.1(4) . .
N4 Pd2 Cl4 91.1(3) . .
Cl3 Pd2 Cl4 93.11(14) . .
N6 Pd3 N5 83.6(4) . .
N6 Pd3 Cl6 92.0(3) . .
N5 Pd3 Cl6 174.7(3) . .
N6 Pd3 Cl5 173.7(3) . .
N5 Pd3 Cl5 91.6(3) . .
Cl6 Pd3 Cl5 92.94(17) . .
N8 Pd4 N7 84.9(4) . .
N8 Pd4 Cl7 176.0(3) . .
N7 Pd4 Cl7 91.6(3) . .
N8 Pd4 Cl8 90.0(3) . .
N7 Pd4 Cl8 174.6(3) . .
Cl7 Pd4 Cl8 93.51(13) . .
N9 Pd5 N10 82.1(6) . .
N9 Pd5 Cl10 171.5(4) . .
N10 Pd5 Cl10 96.0(5) . .
N9 Pd5 Cl9 90.0(4) . .
N10 Pd5 Cl9 172.0(6) . .
Cl10 Pd5 Cl9 91.93(19) . .
N11 Pd6 N12 82.5(9) . .
N11 Pd6 Cl11 93.0(7) . .
N12 Pd6 Cl11 174.8(5) . .
N11 Pd6 Cl12 173.9(7) . .
N12 Pd6 Cl12 91.9(6) . .
Cl11 Pd6 Cl12 92.5(3) . .
N13 Pd7 N14 84.7(5) . .
N13 Pd7 Cl14 171.8(3) . .
N14 Pd7 Cl14 90.8(3) . .
N13 Pd7 Cl13 91.0(4) . .
N14 Pd7 Cl13 175.0(3) . .
Cl14 Pd7 Cl13 93.83(13) . .
N15 Pd8 N16 84.6(4) . .
N15 Pd8 Cl15 90.3(3) . .
N16 Pd8 Cl15 174.9(3) . .
N15 Pd8 Cl16 176.2(4) . .
N16 Pd8 Cl16 91.9(3) . .
Cl15 Pd8 Cl16 93.25(13) . .
N18 Pd9 N17 83.1(5) . .
N18 Pd9 Cl18 92.2(3) . .
N17 Pd9 Cl18 174.5(3) . .
N18 Pd9 Cl17 173.1(3) . .
N17 Pd9 Cl17 92.0(3) . .
Cl18 Pd9 Cl17 92.88(16) . .
N19 Pd10 N20 84.9(5) . .
N19 Pd10 Cl20 174.8(4) . .
N20 Pd10 Cl20 90.2(3) . .
N19 Pd10 Cl19 91.0(4) . .
N20 Pd10 Cl19 175.9(3) . .
Cl20 Pd10 Cl19 93.90(13) . .
N21 Pd11 N22 85.4(6) . .
N21 Pd11 Cl21 90.3(4) . .
N22 Pd11 Cl21 175.2(5) . .
N21 Pd11 Cl22 172.3(4) . .
N22 Pd11 Cl22 93.3(4) . .
Cl21 Pd11 Cl22 91.3(2) . .
N21 Pd11 C146 57.6(5) . .
N22 Pd11 C146 30.2(5) . .
Cl21 Pd11 C146 146.3(3) . .
Cl22 Pd11 C146 119.2(3) . .
N23 Pd12 N24 87.3(9) . .
N23 Pd12 Cl23 89.6(7) . .
N24 Pd12 Cl23 176.9(7) . .
N23 Pd12 Cl24 174.6(7) . .
N24 Pd12 Cl24 87.4(7) . .
Cl23 Pd12 Cl24 95.7(4) . .
C1 N1 C42 116.6(10) . .
C1 N1 Pd1 108.1(8) . .
C42 N1 Pd1 109.5(8) . .
C6 N2 C7 114.2(10) . .
C6 N2 Pd1 107.3(8) . .
C7 N2 Pd1 115.9(9) . .
C15 N3 C14 111.6(11) . .
C15 N3 Pd2 107.9(7) . .
C14 N3 Pd2 111.6(8) . .
C21 N4 C20 114.5(11) . .
C21 N4 Pd2 115.4(10) . .
C20 N4 Pd2 106.0(9) . .
C28 N5 C29 114.4(11) . .
C28 N5 Pd3 110.9(8) . .
C29 N5 Pd3 108.2(6) . .
C35 N6 C34 112.7(11) . .
C35 N6 Pd3 119.5(9) . .
C34 N6 Pd3 109.7(8) . .
C43 N7 C84 113.6(11) . .
C43 N7 Pd4 107.0(8) . .
C84 N7 Pd4 114.0(9) . .
C48 N8 C49 113.8(10) . .
C48 N8 Pd4 108.2(8) . .
C49 N8 Pd4 109.3(9) . .
C57 N9 C56 110.7(11) . .
C57 N9 Pd5 108.7(9) . .
C56 N9 Pd5 120.4(10) . .
C62 N10 C63 113.1(12) . .
C62 N10 Pd5 110.2(12) . .
C63 N10 Pd5 113.5(11) . .
C71 N11 C70 115.1(18) . .
C71 N11 Pd6 110.7(17) . .
C70 N11 Pd6 110.9(14) . .
C76 N12 C77 113.8(18) . .
C76 N12 Pd6 110.9(16) . .
C77 N12 Pd6 106.6(14) . .
C85 N13 C126 112.7(10) . .
C85 N13 Pd7 108.2(8) . .
C126 N13 Pd7 112.4(7) . .
C90 N14 C91 112.7(11) . .
C90 N14 Pd7 109.5(9) . .
C91 N14 Pd7 116.3(9) . .
C98 N15 C99 113.8(11) . .
C98 N15 Pd8 110.9(8) . .
C99 N15 Pd8 107.1(7) . .
C104 N16 C105 115.9(11) . .
C104 N16 Pd8 105.8(8) . .
C105 N16 Pd8 113.1(10) . .
C113 N17 C112 115.1(11) . .
C113 N17 Pd9 108.6(8) . .
C112 N17 Pd9 107.6(8) . .
C118 N18 C119 113.6(12) . .
C118 N18 Pd9 107.1(8) . .
C119 N18 Pd9 117.5(9) . .
C127 N19 C168 113.8(11) . .
C127 N19 Pd10 108.4(8) . .
C168 N19 Pd10 115.7(10) . .
C132 N20 C133 115.3(11) . .
C132 N20 Pd10 106.4(9) . .
C133 N20 Pd10 111.6(9) . .
C141 N21 C140 114.7(12) . .
C141 N21 Pd11 106.9(11) . .
C140 N21 Pd11 117.5(10) . .
C146 N22 C147 115.8(15) . .
C146 N22 Pd11 99.8(10) . .
C147 N22 Pd11 119.5(10) . .
C155 N23 C154 106.2(15) . .
C155 N23 Pd12 109.8(15) . .
C154 N23 Pd12 125.0(11) . .
C161 N24 C160 112.5(17) . .
C161 N24 Pd12 113.3(16) . .
C160 N24 Pd12 106.1(14) . .
C6 C1 C2 119.4(14) . .
C6 C1 N1 118.8(12) . .
C2 C1 N1 121.8(13) . .
C2G C1G C6G 124(3) . .
C2G C1G Cl1G 101(2) . .
C6G C1G Cl1G 134(3) . .
N1S C1S C1T 175.1(17) . .
C3 C2 C1 117.3(15) . .
C1G C2G C3G 110(3) . .
N2S C2S C2T 179.3(19) . .
C4 C3 C2 123.0(15) . .
C4G C3G C2G 124(2) . .
C4G C3G C7G 120(3) . .
C2G C3G C7G 116(3) . .
N3S C3S C3T 173(4) . .
C3 C4 C5 119.5(17) . .
C5G C4G C3G 122(3) . .
N4S C4S C4T 174(3) . .
C6 C5 C4 118.5(14) . .
C6G C5G C4G 110(3) . .
N5S C5S C5T 167(4) . .
C1 C6 C5 121.9(13) . .
C1 C6 N2 117.7(13) . .
C5 C6 N2 120.3(12) . .
C5G C6G C1G 127(3) . .
N6S C6S C6T 170(4) . .
N2 C7 C8 112.1(11) . .
O1G C7G C8G 105(2) . .
O1G C7G C3G 115(3) . .
C8G C7G C3G 117(3) . .
C9 C8 C10 117.5(11) . .
C9 C8 C7 121.0(12) . .
C10 C8 C7 121.5(14) . .
C8 C9 C11 122.8(13) . .
C14G C9G C10G 119(3) . .
C14G C9G Cl2G 139(3) . .
C10G C9G Cl2G 103(3) . .
C12 C10 C8 121.6(14) . .
C9G C10G C11G 132(3) . .
C9 C11 C13 118.8(14) . .
C12G C11G C10G 105(2) . .
C12G C11G C15G 138(4) . .
C10G C11G C15G 117(3) . .
C13 C12 C10 121.2(13) . .
C13G C12G C11G 123(3) . .
C12 C13 C11 118.0(12) . .
C12 C13 C14 121.6(13) . .
C11 C13 C14 120.3(14) . .
C12G C13G C14G 131(3) . .
C13 C14 N3 113.9(12) . .
C9G C14G C13G 110(3) . .
C20 C15 C16 120.6(16) . .
C20 C15 N3 118.0(14) . .
C16 C15 N3 121.3(12) . .
C17 C16 C15 120.3(15) . .
C16 C17 C18 120.2(18) . .
C17 C18 C19 121.8(18) . .
C20 C19 C18 113.7(14) . .
C15 C20 C19 123.1(16) . .
C15 C20 N4 120.3(18) . .
C19 C20 N4 116.7(13) . .
N4 C21 C22 113.2(11) . .
C23 C22 C24 120.3(13) . .
C23 C22 C21 119.6(12) . .
C24 C22 C21 119.9(15) . .
C25 C23 C22 119.0(13) . .
C26 C24 C22 120.1(16) . .
C23 C25 C27 121.8(16) . .
C24 C26 C27 121.0(14) . .
C25 C27 C26 117.7(12) . .
C25 C27 C28 120.2(15) . .
C26 C27 C28 122.0(12) . .
C27 C28 N5 118.0(10) . .
C34 C29 C30 127.6(14) . .
C34 C29 N5 116.0(11) . .
C30 C29 N5 116.2(11) . .
C29 C30 C31 114.7(16) . .
C30 C31 C32 116.8(18) . .
C33 C32 C31 123.7(17) . .
C32 C33 C34 117.1(15) . .
C29 C34 C33 119.6(15) . .
C29 C34 N6 119.2(14) . .
C33 C34 N6 120.9(15) . .
N6 C35 C36 109.0(10) . .
C37 C36 C38 120.0(12) . .
C37 C36 C35 121.6(14) . .
C38 C36 C35 118.4(14) . .
C39 C37 C36 121.7(14) . .
C40 C38 C36 118.8(14) . .
C37 C39 C41 121.5(14) . .
C38 C40 C41 118.5(14) . .
C39 C41 C40 119.0(13) . .
C39 C41 C42 119.9(14) . .
C40 C41 C42 120.8(14) . .
C41 C42 N1 111.2(10) . .
C48 C43 C44 118.0(14) . .
C48 C43 N7 119.6(12) . .
C44 C43 N7 122.3(13) . .
C45 C44 C43 119.8(13) . .
C46 C45 C44 123.0(14) . .
C45 C46 C47 118.0(15) . .
C48 C47 C46 120.0(13) . .
C47 C48 C43 120.8(13) . .
C47 C48 N8 121.8(11) . .
C43 C48 N8 117.3(13) . .
N8 C49 C50 115.0(12) . .
C52 C50 C51 121.3(15) . .
C52 C50 C49 123.7(13) . .
C51 C50 C49 114.9(13) . .
C50 C51 C53 118.2(13) . .
C50 C52 C54 119.8(13) . .
C51 C53 C55 122.1(13) . .
C55 C54 C52 122.1(13) . .
C54 C55 C53 116.2(14) . .
C54 C55 C56 121.7(13) . .
C53 C55 C56 122.0(13) . .
C55 C56 N9 110.3(13) . .
C62 C57 C58 123.4(15) . .
C62 C57 N9 112.9(12) . .
C58 C57 N9 123.7(15) . .
C59 C58 C57 121.6(18) . .
C58 C59 C60 118.2(17) . .
C59 C60 C61 119.4(17) . .
C60 C61 C62 122.3(15) . .
N10 C62 C57 121.8(12) . .
N10 C62 C61 123.1(12) . .
C57 C62 C61 115.1(12) . .
N10 C63 C64 120.4(17) . .
C66 C64 C65 118.1(17) . .
C66 C64 C63 126.4(16) . .
C65 C64 C63 115.4(16) . .
C64 C65 C67 117.9(18) . .
C68 C66 C64 123.9(17) . .
C69 C67 C65 122.8(17) . .
C66 C68 C69 119.6(16) . .
C67 C69 C68 115.8(17) . .
C67 C69 C70 121.1(18) . .
C68 C69 C70 123.0(18) . .
N11 C70 C69 121(2) . .
C76 C71 C72 114(2) . .
C76 C71 N11 120(2) . .
C72 C71 N11 126(2) . .
C71 C72 C73 120(2) . .
C74 C73 C72 124(2) . .
C75 C74 C73 117(2) . .
C74 C75 C76 117(2) . .
C71 C76 C75 128(2) . .
C71 C76 N12 113(2) . .
C75 C76 N12 119(2) . .
C78 C77 N12 106.7(18) . .
C80 C78 C79 118(2) . .
C80 C78 C77 123(2) . .
C79 C78 C77 119(2) . .
C78 C79 C81 116.9(17) . .
C78 C80 C82 123(2) . .
C83 C81 C79 123.2(18) . .
C83 C82 C80 122.2(17) . .
C81 C83 C82 117.4(19) . .
C81 C83 C84 119.2(17) . .
C82 C83 C84 123.4(16) . .
C83 C84 N7 114.3(12) . .
C86 C85 C90 120.9(14) . .
C86 C85 N13 122.2(12) . .
C90 C85 N13 116.8(12) . .
C85 C86 C87 120.1(14) . .
C86 C87 C88 119.6(14) . .
C87 C88 C89 119.5(15) . .
C90 C89 C88 119.5(15) . .
C89 C90 C85 120.1(14) . .
C89 C90 N14 123.1(13) . .
C85 C90 N14 116.5(13) . .
C92 C91 N14 111.7(11) . .
C94 C92 C93 118.6(11) . .
C94 C92 C91 122.4(13) . .
C93 C92 C91 119.0(12) . .
C92 C93 C95 120.4(13) . .
C96 C94 C92 121.7(14) . .
C97 C95 C93 118.7(14) . .
C94 C96 C97 119.3(13) . .
C95 C97 C96 121.2(11) . .
C95 C97 C98 119.5(12) . .
C96 C97 C98 119.3(11) . .
N15 C98 C97 114.0(11) . .
C104 C99 C100 122.9(16) . .
C104 C99 N15 115.3(14) . .
C100 C99 N15 121.7(13) . .
C101 C100 C99 119.0(15) . .
C102 C101 C100 118.9(16) . .
C103 C102 C101 121.3(19) . .
C102 C103 C104 122.0(16) . .
C99 C104 N16 124.3(15) . .
C99 C104 C103 115.9(14) . .
N16 C104 C103 119.7(12) . .
C106 C105 N16 111.9(11) . .
C107 C106 C108 117.2(16) . .
C107 C106 C105 118.9(13) . .
C108 C106 C105 123.9(18) . .
C106 C107 C109 121.0(14) . .
C110 C108 C106 123(2) . .
C111 C109 C107 120.6(18) . .
C108 C110 C111 119.0(15) . .
C109 C111 C110 119.1(16) . .
C109 C111 C112 121.2(18) . .
C110 C111 C112 119.7(12) . .
C111 C112 N17 114.0(10) . .
C118 C113 C114 127.6(17) . .
C118 C113 N17 113.3(13) . .
C114 C113 N17 119.1(12) . .
C113 C114 C115 120.1(17) . .
C114 C115 C116 118.0(15) . .
C117 C116 C115 117.9(16) . .
C116 C117 C118 121.3(15) . .
C113 C118 N18 125.3(16) . .
C113 C118 C117 114.9(17) . .
N18 C118 C117 119.8(13) . .
C120 C119 N18 111.4(10) . .
C121 C120 C122 119.6(13) . .
C121 C120 C119 118.3(15) . .
C122 C120 C119 122.1(15) . .
C120 C121 C123 119.0(15) . .
C124 C122 C120 122.2(15) . .
C125 C123 C121 121.1(15) . .
C122 C124 C125 120.0(14) . .
C123 C125 C124 118.1(13) . .
C123 C125 C126 121.2(13) . .
C124 C125 C126 120.6(13) . .
C125 C126 N13 113.0(9) . .
C132 C127 C128 119.2(15) . .
C132 C127 N19 117.2(13) . .
C128 C127 N19 123.5(13) . .
C129 C128 C127 121.1(15) . .
C128 C129 C130 119.9(14) . .
C131 C130 C129 117.3(16) . .
C130 C131 C132 121.4(15) . .
C127 C132 C131 120.9(14) . .
C127 C132 N20 118.6(14) . .
C131 C132 N20 120.5(13) . .
C134 C133 N20 113.7(12) . .
C135 C134 C136 117.2(13) . .
C135 C134 C133 121.2(12) . .
C136 C134 C133 121.5(11) . .
C134 C135 C137 120.3(13) . .
C138 C136 C134 122.3(12) . .
C139 C137 C135 120.7(11) . .
C136 C138 C139 118.7(13) . .
C137 C139 C138 120.5(14) . .
C137 C139 C140 121.1(13) . .
C138 C139 C140 118.3(13) . .
C139 C140 N21 113.7(13) . .
C146 C141 C142 129.0(17) . .
C146 C141 N21 110.5(15) . .
C142 C141 N21 120.5(17) . .
C143 C142 C141 116.9(19) . .
C144 C143 C142 125(2) . .
C143 C144 C145 116.9(18) . .
C144 C145 C146 123.4(18) . .
N22 C146 C141 130.5(15) . .
N22 C146 C145 120.5(14) . .
C141 C146 C145 108.5(15) . .
N22 C146 Pd11 49.9(8) . .
C141 C146 Pd11 83.1(10) . .
C145 C146 Pd11 165.3(11) . .
N22 C147 C148 110.3(16) . .
C149 C148 C150 116.0(18) . .
C149 C148 C147 122.7(17) . .
C150 C148 C147 121.1(15) . .
C148 C149 C151 125.0(19) . .
C152 C150 C148 124.5(17) . .
C149 C151 C153 120.3(18) . .
C150 C152 C153 117.5(18) . .
C152 C153 C151 116.5(17) . .
C152 C153 C154 122(2) . .
C151 C153 C154 121.0(19) . .
C153 C154 N23 111.1(18) . .
C160 C155 C156 118.2(19) . .
C160 C155 N23 118.2(17) . .
C156 C155 N23 122.9(19) . .
C155 C156 C157 116(2) . .
C158 C157 C156 122(2) . .
C159 C158 C157 118(2) . .
C158 C159 C160 116(2) . .
C155 C160 C159 128(2) . .
C155 C160 N24 112.8(17) . .
C159 C160 N24 119(2) . .
N24 C161 C162 113(2) . .
C163 C162 C164 120(2) . .
C163 C162 C161 121(2) . .
C164 C162 C161 119(2) . .
C162 C163 C165 121(2) . .
C162 C164 C166 121(2) . .
C163 C165 C167 125(2) . .
C164 C166 C167 121(2) . .
C168 C167 C165 124.3(19) . .
C168 C167 C166 124.7(19) . .
C165 C167 C166 111(2) . .
C167 C168 N19 111.3(13) . .

loop_
_geom_bond_atom_site_label_1
_geom_bond_atom_site_label_2
_geom_bond_distance
_geom_bond_site_symmetry_2
Pd1 N1 2.029(11) .
Pd1 N2 2.056(12) .
Pd1 Cl2 2.299(3) .
Pd1 Cl1 2.308(4) .
Pd2 N3 2.042(10) .
Pd2 N4 2.058(12) .
Pd2 Cl3 2.301(4) .
Pd2 Cl4 2.312(3) .
Pd3 N6 2.024(13) .
Pd3 N5 2.032(12) .
Pd3 Cl6 2.293(4) .
Pd3 Cl5 2.297(4) .
Pd4 N8 2.033(10) .
Pd4 N7 2.067(10) .
Pd4 Cl7 2.296(4) .
Pd4 Cl8 2.300(3) .
Pd5 N9 1.976(15) .
Pd5 N10 2.036(13) .
Pd5 Cl10 2.290(5) .
Pd5 Cl9 2.290(5) .
Pd6 N11 1.934(17) .
Pd6 N12 2.00(2) .
Pd6 Cl11 2.313(7) .
Pd6 Cl12 2.320(7) .
Pd7 N13 2.034(9) .
Pd7 N14 2.039(13) .
Pd7 Cl14 2.308(3) .
Pd7 Cl13 2.316(4) .
Pd8 N15 2.060(10) .
Pd8 N16 2.064(12) .
Pd8 Cl15 2.294(4) .
Pd8 Cl16 2.307(3) .
Pd9 N18 2.032(12) .
Pd9 N17 2.058(12) .
Pd9 Cl18 2.285(4) .
Pd9 Cl17 2.306(4) .
Pd10 N19 2.024(10) .
Pd10 N20 2.054(12) .
Pd10 Cl20 2.290(3) .
Pd10 Cl19 2.300(4) .
Pd11 N21 2.027(12) .
Pd11 N22 2.047(14) .
Pd11 Cl21 2.298(5) .
Pd11 Cl22 2.303(5) .
Pd11 C146 2.635(16) .
Pd12 N23 1.907(17) .
Pd12 N24 1.99(2) .
Pd12 Cl23 2.323(9) .
Pd12 Cl24 2.343(8) .
Cl1G C1G 1.66(3) .
Cl2G C9G 1.76(2) .
O1G C7G 1.29(2) .
N1 C1 1.423(17) .
N1 C42 1.536(13) .
N1S C1S 1.135(16) .
N2 C6 1.460(17) .
N2 C7 1.496(17) .
N2S C2S 1.113(16) .
N3 C15 1.478(19) .
N3 C14 1.532(15) .
N3S C3S 1.162(6) .
N4 C21 1.465(18) .
N4 C20 1.497(19) .
N4S C4S 1.161(6) .
N5 C28 1.499(16) .
N5 C29 1.557(17) .
N5S C5S 1.166(7) .
N6 C35 1.497(13) .
N6 C34 1.50(2) .
N6S C6S 1.164(6) .
N7 C43 1.432(19) .
N7 C84 1.50(2) .
N8 C48 1.454(17) .
N8 C49 1.50(2) .
N9 C57 1.518(18) .
N9 C56 1.532(19) .
N10 C62 1.31(2) .
N10 C63 1.53(2) .
N11 C71 1.42(3) .
N11 C70 1.48(2) .
N12 C76 1.43(3) .
N12 C77 1.63(3) .
N13 C85 1.478(19) .
N13 C126 1.517(13) .
N14 C90 1.471(17) .
N14 C91 1.547(16) .
N15 C98 1.475(16) .
N15 C99 1.495(19) .
N16 C104 1.420(17) .
N16 C105 1.540(19) .
N17 C113 1.497(18) .
N17 C112 1.524(17) .
N18 C118 1.41(2) .
N18 C119 1.542(13) .
N19 C127 1.49(2) .
N19 C168 1.510(19) .
N20 C132 1.482(18) .
N20 C133 1.492(18) .
N21 C141 1.45(2) .
N21 C140 1.50(2) .
N22 C146 1.347(19) .
N22 C147 1.50(3) .
N23 C155 1.52(2) .
N23 C154 1.55(2) .
N24 C161 1.49(3) .
N24 C160 1.59(3) .
C1 C6 1.368(19) .
C1 C2 1.419(19) .
C1G C2G 1.37(2) .
C1G C6G 1.40(2) .
C1S C1T 1.483(19) .
C2 C3 1.40(2) .
C2G C3G 1.46(2) .
C2S C2T 1.411(19) .
C3 C4 1.34(2) .
C3G C4G 1.45(2) .
C3G C7G 1.50(2) .
C3S C3T 1.457(6) .
C4 C5 1.41(2) .
C4G C5G 1.42(2) .
C4S C4T 1.458(6) .
C5 C6 1.39(2) .
C5G C6G 1.38(2) .
C5S C5T 1.465(7) .
C6S C6T 1.461(6) .
C7 C8 1.508(16) .
C7G C8G 1.42(2) .
C8 C9 1.35(2) .
C8 C10 1.387(18) .
C9 C11 1.380(18) .
C9G C14G 1.39(2) .
C9G C10G 1.42(2) .
C10 C12 1.383(18) .
C10G C11G 1.51(2) .
C11 C13 1.44(2) .
C11G C12G 1.42(2) .
C11G C15G 1.60(2) .
C12 C13 1.35(2) .
C12G C13G 1.40(2) .
C13 C14 1.484(16) .
C13G C14G 1.42(2) .
C15 C20 1.33(2) .
C15 C16 1.38(2) .
C16 C17 1.32(2) .
C17 C18 1.38(3) .
C18 C19 1.43(2) .
C19 C20 1.41(2) .
C21 C22 1.565(19) .
C22 C23 1.38(2) .
C22 C24 1.41(2) .
C23 C25 1.37(2) .
C24 C26 1.34(2) .
C25 C27 1.397(19) .
C26 C27 1.41(2) .
C27 C28 1.469(18) .
C29 C34 1.281(18) .
C29 C30 1.35(2) .
C30 C31 1.40(2) .
C31 C32 1.41(2) .
C32 C33 1.33(2) .
C33 C34 1.36(2) .
C35 C36 1.534(18) .
C36 C37 1.38(2) .
C36 C38 1.43(2) .
C37 C39 1.349(18) .
C38 C40 1.421(19) .
C39 C41 1.40(2) .
C40 C41 1.45(2) .
C41 C42 1.533(17) .
C43 C48 1.393(19) .
C43 C44 1.43(2) .
C44 C45 1.38(2) .
C45 C46 1.34(2) .
C46 C47 1.447(18) .
C47 C48 1.38(2) .
C49 C50 1.53(2) .
C50 C52 1.365(18) .
C50 C51 1.369(19) .
C51 C53 1.41(2) .
C52 C54 1.41(2) .
C53 C55 1.417(18) .
C54 C55 1.375(19) .
C55 C56 1.51(2) .
C57 C62 1.339(17) .
C57 C58 1.371(17) .
C58 C59 1.329(18) .
C59 C60 1.38(2) .
C60 C61 1.385(19) .
C61 C62 1.392(16) .
C63 C64 1.54(3) .
C64 C66 1.362(18) .
C64 C65 1.402(19) .
C65 C67 1.43(2) .
C66 C68 1.353(19) .
C67 C69 1.37(2) .
C68 C69 1.42(2) .
C69 C70 1.51(2) .
C71 C76 1.34(2) .
C71 C72 1.39(2) .
C72 C73 1.40(2) .
C73 C74 1.37(2) .
C74 C75 1.36(2) .
C75 C76 1.39(2) .
C77 C78 1.49(3) .
C78 C80 1.34(3) .
C78 C79 1.42(3) .
C79 C81 1.45(3) .
C80 C82 1.38(3) .
C81 C83 1.33(2) .
C82 C83 1.35(2) .
C83 C84 1.46(2) .
C85 C86 1.361(18) .
C85 C90 1.411(19) .
C86 C87 1.38(2) .
C87 C88 1.39(2) .
C88 C89 1.43(2) .
C89 C90 1.35(2) .
C91 C92 1.480(16) .
C92 C94 1.404(18) .
C92 C93 1.40(2) .
C93 C95 1.457(17) .
C94 C96 1.387(17) .
C95 C97 1.366(18) .
C96 C97 1.427(19) .
C97 C98 1.511(16) .
C99 C104 1.328(19) .
C99 C100 1.41(2) .
C100 C101 1.39(2) .
C101 C102 1.38(2) .
C102 C103 1.31(2) .
C103 C104 1.47(2) .
C105 C106 1.46(2) .
C106 C107 1.37(2) .
C106 C108 1.42(2) .
C107 C109 1.41(2) .
C108 C110 1.35(2) .
C109 C111 1.37(2) .
C110 C111 1.42(2) .
C111 C112 1.49(2) .
C113 C118 1.293(18) .
C113 C114 1.295(19) .
C114 C115 1.411(18) .
C115 C116 1.44(2) .
C116 C117 1.35(2) .
C117 C118 1.49(2) .
C119 C120 1.494(17) .
C120 C121 1.32(2) .
C120 C122 1.37(2) .
C121 C123 1.442(18) .
C122 C124 1.36(2) .
C123 C125 1.35(2) .
C124 C125 1.38(2) .
C125 C126 1.487(17) .
C127 C132 1.36(2) .
C127 C128 1.41(2) .
C128 C129 1.32(2) .
C129 C130 1.48(2) .
C130 C131 1.35(2) .
C131 C132 1.39(2) .
C133 C134 1.486(19) .
C134 C135 1.398(17) .
C134 C136 1.427(19) .
C135 C137 1.40(2) .
C136 C138 1.38(2) .
C137 C139 1.37(2) .
C138 C139 1.406(19) .
C139 C140 1.49(2) .
C141 C146 1.35(2) .
C141 C142 1.40(2) .
C142 C143 1.36(2) .
C143 C144 1.30(3) .
C144 C145 1.45(3) .
C145 C146 1.52(2) .
C147 C148 1.51(2) .
C148 C149 1.29(2) .
C148 C150 1.40(2) .
C149 C151 1.35(2) .
C150 C152 1.38(2) .
C151 C153 1.44(3) .
C152 C153 1.40(3) .
C153 C154 1.54(2) .
C155 C160 1.34(2) .
C155 C156 1.362(19) .
C156 C157 1.44(2) .
C157 C158 1.42(2) .
C158 C159 1.36(2) .
C159 C160 1.37(2) .
C161 C162 1.52(3) .
C162 C163 1.32(3) .
C162 C164 1.38(3) .
C163 C165 1.36(3) .
C164 C166 1.42(3) .
C165 C167 1.45(3) .
C166 C167 1.48(3) .
C167 C168 1.41(3) .
